data_7220275
loop_
_publ_author_name
'Helttunen, Kaisa'
'Tero, Tiia-Riikka'
'Nissinen, Maija'

_publ_section_title
;
 Influence of lower rim C-methyl group on crystal forms and metal
 complexation of resorcinarene bis-crown-5
;
_journal_issue 19
_journal_name_full CrystEngComm
_journal_page_first 3667
_journal_paper_doi 10.1039/C5CE00311C
_journal_volume 17
_journal_year 2015
_chemical_formula_moiety 'C52 H68 Cs2 F6 O14 P, F6 P, 0.5(C3 H6 O)'
_chemical_formula_sum 'C53.5 H71 Cs2 F12 O14.5 P2'
_chemical_formula_weight 1501.86
_chemical_name_common
'di-cesium C-methyl tetramethoxy resorcinarene bis-crown-5 bis(hexafluorophosphate) acetone solvate'
_chemical_name_systematic
'di-cesium C-methyl tetramethoxy resorcinarene bis-crown-5 bis(hexafluorophosphate) acetone solvate'
_space_group_crystal_system triclinic
_space_group_IT_number 2
_space_group_name_Hall '-P 1'
_space_group_name_H-M_alt 'P -1'
_symmetry_space_group_name_Hall '-P 1'
_symmetry_space_group_name_H-M 'P -1'
_atom_sites_solution_hydrogens geom
_atom_sites_solution_primary direct
_atom_sites_solution_secondary difmap
_audit_creation_date 2014-06-24
_audit_creation_method
;
Olex2 1.2
(compiled 2014.05.21 svn.r2940 for OlexSys, GUI svn.r4846)
;
_audit_update_record
;
2015-01-05 deposited with the CCDC.
2015-04-10 downloaded from the CCDC.
;
_cell_angle_alpha 80.0591(19)
_cell_angle_beta 89.3602(19)
_cell_angle_gamma 88.9220(18)
_cell_formula_units_Z 2
_cell_length_a 13.2706(3)
_cell_length_b 15.2318(3)
_cell_length_c 16.1051(4)
_cell_measurement_reflns_used 9620
_cell_measurement_temperature 123.00(10)
_cell_measurement_theta_max 75.0980
_cell_measurement_theta_min 4.3420
_cell_volume 3205.86(13)
_computing_cell_refinement
;
CrysAlisPro, Agilent Technologies,
Version 1.171.36.28 (release 01-02-2013 CrysAlis171 .NET)
(compiled Feb  1 2013,16:14:44)
;
_computing_data_collection
;
CrysAlisPro, Agilent Technologies,
Version 1.171.36.28 (release 01-02-2013 CrysAlis171 .NET)
(compiled Feb  1 2013,16:14:44)
;
_computing_data_reduction
;
CrysAlisPro, Agilent Technologies,
Version 1.171.36.28 (release 01-02-2013 CrysAlis171 .NET)
(compiled Feb  1 2013,16:14:44)
;
_computing_molecular_graphics 'Olex2 (Dolomanov et al., 2009)'
_computing_publication_material 'Olex2 (Dolomanov et al., 2009)'
_computing_structure_refinement 'XL (Sheldrick, 2008)'
_computing_structure_solution 'SHELXS-97 (Sheldrick, 1990)'
_diffrn_ambient_temperature 123.00(10)
_diffrn_detector_area_resol_mean 10.3953
_diffrn_measured_fraction_theta_full 0.964
_diffrn_measured_fraction_theta_max 0.964
_diffrn_measurement_details
;
  1 omega  -49.00   33.00   0.5000    8.0000
omega____ theta____ kappa____ phi______ frames
    -      -41.6513   37.0000  -60.0000 164

  2 omega  -94.00   -6.00   0.5000    8.0000
omega____ theta____ kappa____ phi______ frames
    -      -41.6513  125.0000   30.0000 176

  3 omega   44.00   81.00   0.5000    8.0000
omega____ theta____ kappa____ phi______ frames
    -       41.6513 -125.0000  -30.0000 74

  4 omega -124.00  -25.00   0.5000   32.0000
omega____ theta____ kappa____ phi______ frames
    -      -50.5000  -45.0000  150.0000 198

  5 omega -126.00  -87.00   0.5000   32.0000
omega____ theta____ kappa____ phi______ frames
    -      -50.5000 -111.0000 -150.0000 78

  6 omega   36.00  116.00   0.5000   32.0000
omega____ theta____ kappa____ phi______ frames
    -      112.0000 -111.0000    0.0000 160

  7 omega   40.00   99.00   0.5000   32.0000
omega____ theta____ kappa____ phi______ frames
    -      112.0000  -45.0000 -150.0000 118

  8 omega   48.00  109.00   0.5000   32.0000
omega____ theta____ kappa____ phi______ frames
    -      112.0000  -94.0000 -120.0000 122

  9 omega   99.00  178.00   0.5000   32.0000
omega____ theta____ kappa____ phi______ frames
    -      112.0000   30.0000  -30.0000 158

 10 omega   82.00  109.00   0.5000   32.0000
omega____ theta____ kappa____ phi______ frames
    -      112.0000  -94.0000  120.0000 54

 11 omega   36.00   91.00   0.5000   32.0000
omega____ theta____ kappa____ phi______ frames
    -      112.0000  -30.0000  150.0000 110

 12 omega   37.00  116.00   0.5000   32.0000
omega____ theta____ kappa____ phi______ frames
    -      112.0000 -111.0000 -150.0000 158

 13 omega   44.00   90.00   0.5000   32.0000
omega____ theta____ kappa____ phi______ frames
    -      112.0000  -45.0000  -60.0000 92

 14 omega  113.00  161.00   0.5000   32.0000
omega____ theta____ kappa____ phi______ frames
    -      112.0000  111.0000  -90.0000 96

 15 omega   29.00   59.00   0.5000   32.0000
omega____ theta____ kappa____ phi______ frames
    -      112.0000  -94.0000  120.0000 60

 16 omega   62.00  178.00   0.5000   32.0000
omega____ theta____ kappa____ phi______ frames
    -      112.0000   15.0000   90.0000 232

 17 omega   38.00  120.00   0.5000   32.0000
omega____ theta____ kappa____ phi______ frames
    -      112.0000  -77.0000   30.0000 164
;
_diffrn_measurement_device_type 'SuperNova, Dual, Cu at zero, Atlas'
_diffrn_measurement_method '\w scans'
_diffrn_orient_matrix_UB_11 0.0401926000
_diffrn_orient_matrix_UB_12 0.0688660000
_diffrn_orient_matrix_UB_13 -0.0737824000
_diffrn_orient_matrix_UB_21 0.0729126000
_diffrn_orient_matrix_UB_22 0.0345859000
_diffrn_orient_matrix_UB_23 0.0602902000
_diffrn_orient_matrix_UB_31 0.0809347000
_diffrn_orient_matrix_UB_32 -0.0678832000
_diffrn_orient_matrix_UB_33 -0.0187938000
_diffrn_radiation_monochromator mirror
_diffrn_radiation_type CuK\a
_diffrn_radiation_wavelength 1.54184
_diffrn_reflns_av_R_equivalents 0.0303
_diffrn_reflns_av_unetI/netI 0.0422
_diffrn_reflns_limit_h_max 16
_diffrn_reflns_limit_h_min -15
_diffrn_reflns_limit_k_max 14
_diffrn_reflns_limit_k_min -19
_diffrn_reflns_limit_l_max 20
_diffrn_reflns_limit_l_min -20
_diffrn_reflns_number 21759
_diffrn_reflns_theta_full 75.99
_diffrn_reflns_theta_max 75.99
_diffrn_reflns_theta_min 4.36
_diffrn_source 'SuperNova (Cu) X-ray Source'
_exptl_absorpt_coefficient_mu 10.169
_exptl_absorpt_correction_T_max 1.00000
_exptl_absorpt_correction_T_min 0.57201
_exptl_absorpt_correction_type multi-scan
_exptl_absorpt_process_details
;
CrysAlisPro, Agilent Technologies,
Version 1.171.36.28 (release 01-02-2013 CrysAlis171 .NET)
(compiled Feb  1 2013,16:14:44)
Empirical absorption correction using spherical harmonics,
 implemented in SCALE3 ABSPACK scaling algorithm.
;
_exptl_crystal_colour colourless
_exptl_crystal_density_diffrn 1.556
_exptl_crystal_density_method 'not measured'
_exptl_crystal_description block
_exptl_crystal_F_000 1512
_exptl_crystal_recrystallization_method 'Re-crystallisation from solvent: Acetone/dichloromethane'
_exptl_crystal_size_max 0.16
_exptl_crystal_size_mid 0.05
_exptl_crystal_size_min 0.05
_refine_diff_density_max 0.737
_refine_diff_density_min -1.665
_refine_diff_density_rms 0.096
_refine_ls_extinction_method none
_refine_ls_goodness_of_fit_ref 1.029
_refine_ls_hydrogen_treatment constr
_refine_ls_matrix_type full
_refine_ls_number_parameters 811
_refine_ls_number_reflns 12904
_refine_ls_number_restraints 21
_refine_ls_restrained_S_all 1.029
_refine_ls_R_factor_all 0.0470
_refine_ls_R_factor_gt 0.0408
_refine_ls_shift/su_max 0.001
_refine_ls_shift/su_mean 0.000
_refine_ls_structure_factor_coef Fsqd
_refine_ls_weighting_details 'calc w=1/[\s^2^(Fo^2^)+(0.0638P)^2^+2.2451P] where P=(Fo^2^+2Fc^2^)/3'
_refine_ls_weighting_scheme calc
_refine_ls_wR_factor_gt 0.1086
_refine_ls_wR_factor_ref 0.1138
_reflns_number_gt 11350
_reflns_number_total 12904
_reflns_threshold_expression >2sigma(I)
_cod_data_source_file c5ce00311c2.cif
_cod_data_source_block 1-Cs2
_cod_depositor_comments 'Adding full bibliography for 7220270--7220279.cif.'
_cod_original_formula_sum 'C53.50 H71 Cs2 F12 O14.50 P2'
_cod_database_code 7220275
_chemical_oxdiff_formula C52H68O14Cs2P2F6
_reflns_odcompleteness_completeness 99.22
_reflns_odcompleteness_iscentric 1
_reflns_odcompleteness_theta 69.95
_olex2_refinement_description
;
1. Fixed Uiso
 At 1.2 times of:
  All C(H) groups, All C(H,H) groups, All C(H,H,H,H) groups
 At 1.5 times of:
  All C(H,H,H) groups
2. Restrained distances
 C83-C82
 2.5 with sigma of 0.04
 C82-O80
 2.3 with sigma of 0.04
 C83-O80
 2.3 with sigma of 0.04
3. Rigid bond restraints
 C57A, C57
 with sigma for 1-2 distances of 0.01 and sigma for 1-3 distances of 0.01
 F1, F2, F3, F4, F5, F6
 with sigma for 1-2 distances of 0.01 and sigma for 1-3 distances of 0.01
4. Uiso/Uaniso restraints and constraints
C57A \\sim C57: within 1.7A with sigma of 0.04 and sigma for terminal atoms of
0.08
F1 \\sim F2 \\sim F3 \\sim F4 \\sim F5 \\sim F6: within 1.7A with sigma of 0.04
and sigma for terminal atoms of 0.08
Uanis(C83) \\sim Ueq: with sigma of 0.5 and sigma for terminal atoms of 0.2
Uanis(O80) \\sim Ueq: with sigma of 0.5 and sigma for terminal atoms of 0.2
5. Others
 Sof(O56A)=Sof(H54C)=Sof(H54D)=Sof(C55A)=Sof(H55C)=Sof(H55D)=Sof(C57A)=
 Sof(H57C)=Sof(H57D)=Sof(H58C)=Sof(H58D)=1-FVAR(1)
 Sof(O56)=Sof(H54A)=Sof(H54B)=Sof(C55)=Sof(H55A)=Sof(H55B)=Sof(C57)=Sof(H57A)=
 Sof(H57B)=Sof(H58A)=Sof(H58B)=FVAR(1)
 Fixed Sof: O80(0.5) C81(0.5) C82(0.5) H82A(0.5) H82B(0.5) H82C(0.5) C83(0.5)
 H83A(0.5) H83B(0.5) H83C(0.5)
6.a Ternary CH refined with riding coordinates:
 C7(H7), C14(H14), C21(H21), C28(H28)
6.b Secondary CH2 refined with riding coordinates:
 C37(H37A,H37B), C38(H38A,H38B), C40(H40A,H40B), C41(H41A,H41B), C43(H43A,
 H43B), C44(H44A,H44B), C46(H46A,H46B), C47(H47A,H47B), C48(H48A,H48B),
 C49(H49A,H49B), C51(H51A,H51B), C52(H52A,H52B), C54(H54A,H54B), C54(H54C,H54D),
  C55(H55A,H55B), C55A(H55C,H55D), C57(H57A,H57B), C57A(H57C,H57D), C58(H58A,
 H58B), C58(H58C,H58D)
6.c Me refined with riding coordinates:
 C33(H33A,H33B,H33C), C35(H35A,H35B,H35C)
6.d Aromatic/amide H refined with riding coordinates:
 C2(H2), C5(H5), C9(H9), C12(H12), C16(H16), C19(H19), C23(H23), C26(H26)
6.e Idealised Me refined as rotating group:
 C29(H29A,H29B,H29C), C30(H30A,H30B,H30C), C31(H31A,H31B,H31C), C32(H32A,H32B,
 H32C), C34(H34A,H34B,H34C), C36(H36A,H36B,H36C), C82(H82A,H82B,H82C), C83(H83A,
 H83B,H83C)
;

loop_
_space_group_symop_id
_space_group_symop_operation_xyz
1 'x, y, z'
2 '-x, -y, -z'

loop_
_atom_site_label
_atom_site_type_symbol
_atom_site_fract_x
_atom_site_fract_y
_atom_site_fract_z
_atom_site_U_iso_or_equiv
_atom_site_adp_type
_atom_site_occupancy
_atom_site_calc_flag
_atom_site_disorder_assembly
_atom_site_disorder_group
_atom_site_refinement_flags_posn
_atom_site_refinement_flags_adp
Cs2 Cs 0.300489(18) 0.242790(15) 0.741079(15) 0.03671(7) Uani 1 d A . . .
Cs1 Cs 0.064902(16) 0.358254(14) 0.356641(13) 0.03013(7) Uani 1 d . . . .
P1 P 0.07786(8) 0.37356(7) 0.60528(7) 0.0377(2) Uani 1 d . . . .
P2 P 0.69935(9) 0.28974(8) 0.04322(6) 0.0412(2) Uani 1 d . . . .
F1 F 0.0015(2) 0.43435(19) 0.64751(19) 0.0550(7) Uani 1 d . . . U
F2 F 0.1564(3) 0.3125(2) 0.5623(2) 0.0685(9) Uani 1 d A . . U
F3 F 0.0996(2) 0.4535(2) 0.5296(2) 0.0684(9) Uani 1 d A . . U
F4 F -0.0110(3) 0.3429(2) 0.5520(2) 0.0672(8) Uani 1 d A . . U
F5 F 0.0587(3) 0.2911(2) 0.6771(2) 0.0678(9) Uani 1 d A . . U
F6 F 0.1690(2) 0.4041(2) 0.6563(2) 0.0673(9) Uani 1 d A . . U
F7 F 0.6677(3) 0.3713(2) 0.0884(2) 0.0722(9) Uani 1 d . . . .
F8 F 0.7321(3) 0.2085(2) -0.00342(19) 0.0627(8) Uani 1 d . . . .
F9 F 0.6927(2) 0.35413(18) -0.04602(15) 0.0501(6) Uani 1 d . . . .
F10 F 0.5841(2) 0.2650(2) 0.03594(19) 0.0599(7) Uani 1 d . . . .
F11 F 0.7057(3) 0.2253(2) 0.13165(17) 0.0672(9) Uani 1 d . . . .
F12 F 0.8156(2) 0.3145(2) 0.0494(2) 0.0693(9) Uani 1 d . . . .
O4 O 0.03070(19) 0.14552(17) 0.43585(17) 0.0325(5) Uani 1 d A . . .
O6 O 0.1970(2) 0.06365(18) 0.70474(17) 0.0380(6) Uani 1 d A . . .
O11 O 0.2791(2) 0.3876(2) 0.12948(18) 0.0412(6) Uani 1 d A . . .
O13 O 0.0539(2) 0.14006(19) 0.21458(18) 0.0404(6) Uani 1 d . . . .
O18 O 0.4191(2) 0.39149(16) 0.61364(16) 0.0317(5) Uani 1 d A . . .
O20 O 0.27747(19) 0.46284(16) 0.33302(16) 0.0309(5) Uani 1 d A . . .
O25 O 0.4447(3) -0.02932(19) 0.7912(2) 0.0520(8) Uani 1 d A . . .
O27 O 0.6254(2) 0.24873(19) 0.73122(18) 0.0409(6) Uani 1 d . . . .
O39 O -0.13871(19) 0.25523(16) 0.36897(17) 0.0315(5) Uani 1 d A . . .
O42 O -0.1121(2) 0.38855(19) 0.22566(17) 0.0363(6) Uani 1 d A . . .
O45 O 0.0708(2) 0.4771(2) 0.17037(19) 0.0460(7) Uani 1 d A . . .
O50 O 0.3898(2) 0.41685(18) 0.78314(17) 0.0359(6) Uani 1 d A . . .
O53 O 0.3769(3) 0.2676(2) 0.91564(19) 0.0516(8) Uani 1 d A . . .
O56 O 0.3240(5) 0.0905(4) 0.8974(4) 0.061(2) Uani 0.657(11) d A 1 . .
O56A O 0.3947(8) 0.0767(6) 0.9374(6) 0.040(3) Uani 0.343(11) d A 2 . .
O80 O 0.0892(10) 0.2315(12) 0.8967(8) 0.148(7) Uani 0.50 d A 1 D U
C1 C 0.2753(3) 0.0344(2) 0.5796(2) 0.0288(7) Uani 1 d A . . .
C2 C 0.2709(3) 0.0367(2) 0.4934(2) 0.0296(7) Uani 1 d . . . .
H2 H 0.3266 0.0131 0.4663 0.036 Uiso 1 calc . . R .
C3 C 0.1891(3) 0.0717(2) 0.4444(2) 0.0279(7) Uani 1 d A . . .
C4 C 0.1091(3) 0.1077(2) 0.4859(2) 0.0287(7) Uani 1 d . . . .
C5 C 0.1091(3) 0.1053(2) 0.5721(2) 0.0320(7) Uani 1 d A . . .
H5 H 0.0533 0.1286 0.5994 0.038 Uiso 1 calc . . R .
C6 C 0.1919(3) 0.0684(2) 0.6183(2) 0.0311(7) Uani 1 d . . . .
C7 C 0.1783(3) 0.0689(2) 0.3511(2) 0.0314(7) Uani 1 d . . . .
H7 H 0.1071 0.0528 0.3419 0.038 Uiso 1 calc A . R .
C8 C 0.1965(3) 0.1593(2) 0.2965(2) 0.0276(7) Uani 1 d A . . .
C9 C 0.2773(3) 0.2107(2) 0.3107(2) 0.0277(7) Uani 1 d . . . .
H9 H 0.3172 0.1911 0.3591 0.033 Uiso 1 calc A . R .
C10 C 0.3036(3) 0.2895(2) 0.2580(2) 0.0268(7) Uani 1 d A . . .
C11 C 0.2439(3) 0.3165(2) 0.1865(2) 0.0312(7) Uani 1 d . . . .
C12 C 0.1586(3) 0.2694(3) 0.1716(2) 0.0346(8) Uani 1 d A . . .
H12 H 0.1167 0.2908 0.1247 0.041 Uiso 1 calc . . R .
C13 C 0.1354(3) 0.1907(3) 0.2259(2) 0.0320(7) Uani 1 d A . . .
C14 C 0.3985(3) 0.3385(2) 0.2726(2) 0.0272(7) Uani 1 d . . . .
H14 H 0.3937 0.3988 0.2364 0.033 Uiso 1 calc A . R .
C15 C 0.4064(3) 0.3528(2) 0.3632(2) 0.0253(6) Uani 1 d A . . .
C16 C 0.4756(3) 0.3082(2) 0.4206(2) 0.0259(7) Uani 1 d . . . .
H16 H 0.5200 0.2656 0.4024 0.031 Uiso 1 calc A . R .
C17 C 0.4831(3) 0.3228(2) 0.5039(2) 0.0264(7) Uani 1 d A . . .
C18 C 0.4142(3) 0.3836(2) 0.5299(2) 0.0272(7) Uani 1 d . . . .
C19 C 0.3469(3) 0.4328(2) 0.4745(2) 0.0300(7) Uani 1 d A . . .
H19 H 0.3035 0.4763 0.4926 0.036 Uiso 1 calc . . R .
C20 C 0.3438(3) 0.4175(2) 0.3916(2) 0.0263(7) Uani 1 d . . . .
C21 C 0.5629(3) 0.2821(2) 0.5666(2) 0.0281(7) Uani 1 d . . . .
H21 H 0.5778 0.3286 0.6014 0.034 Uiso 1 calc A . R .
C22 C 0.5259(3) 0.2015(2) 0.6283(2) 0.0281(7) Uani 1 d A . . .
C23 C 0.4601(3) 0.1399(2) 0.6059(2) 0.0265(7) Uani 1 d A . . .
H23 H 0.4346 0.1500 0.5502 0.032 Uiso 1 calc . . R .
C24 C 0.4295(3) 0.0637(2) 0.6612(2) 0.0304(7) Uani 1 d A . . .
C25 C 0.4690(3) 0.0498(2) 0.7424(3) 0.0369(8) Uani 1 d . . . .
C26 C 0.5324(3) 0.1111(3) 0.7687(3) 0.0375(8) Uani 1 d A . . .
H26 H 0.5557 0.1021 0.8252 0.045 Uiso 1 calc . . R .
C27 C 0.5614(3) 0.1859(2) 0.7113(2) 0.0315(7) Uani 1 d A . . .
C28 C 0.3628(3) -0.0058(2) 0.6351(3) 0.0331(8) Uani 1 d . . . .
H28 H 0.3323 -0.0392 0.6880 0.040 Uiso 1 calc A . R .
C29 C 0.2469(4) -0.0021(3) 0.3204(3) 0.0425(9) Uani 1 d A . . .
H29A H 0.2340 -0.0027 0.2608 0.064 Uiso 1 calc . . GR .
H29B H 0.2327 -0.0608 0.3536 0.064 Uiso 1 calc . . GR .
H29C H 0.3177 0.0123 0.3275 0.064 Uiso 1 calc . . GR .
C30 C 0.4900(3) 0.2897(2) 0.2407(2) 0.0319(7) Uani 1 d A . . .
H30A H 0.5520 0.3200 0.2511 0.048 Uiso 1 calc . . GR .
H30B H 0.4835 0.2901 0.1801 0.048 Uiso 1 calc . . GR .
H30C H 0.4929 0.2279 0.2706 0.048 Uiso 1 calc . . GR .
C31 C 0.6628(3) 0.2606(3) 0.5264(3) 0.0369(8) Uani 1 d A . . .
H31A H 0.7136 0.2444 0.5704 0.055 Uiso 1 calc . . GR .
H31B H 0.6850 0.3129 0.4866 0.055 Uiso 1 calc . . GR .
H31C H 0.6541 0.2105 0.4964 0.055 Uiso 1 calc . . GR .
C32 C 0.4276(3) -0.0731(2) 0.5970(3) 0.0417(10) Uani 1 d A . . .
H32A H 0.4554 -0.0442 0.5427 0.063 Uiso 1 calc . . GR .
H32B H 0.3862 -0.1233 0.5886 0.063 Uiso 1 calc . . GR .
H32C H 0.4829 -0.0948 0.6354 0.063 Uiso 1 calc . . GR .
C33 C 0.1017(4) 0.0664(3) 0.7485(3) 0.0498(11) Uani 1 d . . . .
H33A H 0.1137 0.0626 0.8089 0.075 Uiso 1 calc A . R .
H33B H 0.0608 0.0160 0.7394 0.075 Uiso 1 calc . . R .
H33C H 0.0659 0.1224 0.7268 0.075 Uiso 1 calc . . R .
C34 C -0.0186(4) 0.1792(4) 0.1540(3) 0.0561(12) Uani 1 d A . . .
H34A H 0.0117 0.1866 0.0974 0.084 Uiso 1 calc . . GR .
H34B H -0.0402 0.2375 0.1662 0.084 Uiso 1 calc . . GR .
H34C H -0.0769 0.1403 0.1565 0.084 Uiso 1 calc . . GR .
C35 C 0.2373(3) 0.5465(2) 0.3496(3) 0.0364(8) Uani 1 d A . . .
H35A H 0.1852 0.5686 0.3082 0.055 Uiso 1 calc . . R .
H35B H 0.2916 0.5899 0.3456 0.055 Uiso 1 calc . . R .
H35C H 0.2078 0.5381 0.4065 0.055 Uiso 1 calc . . R .
C36 C 0.6559(4) 0.2397(3) 0.8171(3) 0.0530(12) Uani 1 d A . . .
H36A H 0.6979 0.2901 0.8239 0.079 Uiso 1 calc . . GR .
H36B H 0.6947 0.1840 0.8327 0.079 Uiso 1 calc . . GR .
H36C H 0.5962 0.2386 0.8535 0.079 Uiso 1 calc . . GR .
C37 C -0.0674(3) 0.1442(2) 0.4743(3) 0.0332(8) Uani 1 d . . . .
H37A H -0.0726 0.1897 0.5112 0.040 Uiso 1 calc A . R .
H37B H -0.0796 0.0850 0.5090 0.040 Uiso 1 calc . . R .
C38 C -0.1431(3) 0.1635(2) 0.4056(3) 0.0363(8) Uani 1 d A . . .
H38A H -0.1284 0.1261 0.3622 0.044 Uiso 1 calc . . R .
H38B H -0.2114 0.1493 0.4287 0.044 Uiso 1 calc . . R .
C40 C -0.2130(3) 0.2784(3) 0.3067(3) 0.0399(9) Uani 1 d . . . .
H40A H -0.2807 0.2661 0.3320 0.048 Uiso 1 calc A . R .
H40B H -0.2031 0.2422 0.2617 0.048 Uiso 1 calc . . R .
C41 C -0.2056(3) 0.3748(3) 0.2703(3) 0.0402(9) Uani 1 d A . . .
H41A H -0.2624 0.3933 0.2315 0.048 Uiso 1 calc . . R .
H41B H -0.2088 0.4109 0.3158 0.048 Uiso 1 calc . . R .
C43 C -0.1103(3) 0.4735(3) 0.1727(3) 0.0433(9) Uani 1 d . . . .
H43A H -0.1100 0.5213 0.2072 0.052 Uiso 1 calc A . R .
H43B H -0.1706 0.4820 0.1364 0.052 Uiso 1 calc . . R .
C44 C -0.0160(4) 0.4769(4) 0.1193(3) 0.0514(11) Uani 1 d A . . .
H44A H -0.0128 0.4246 0.0904 0.062 Uiso 1 calc . . R .
H44B H -0.0176 0.5314 0.0757 0.062 Uiso 1 calc . . R .
C46 C 0.1569(4) 0.5112(3) 0.1223(3) 0.0479(11) Uani 1 d . . . .
H46A H 0.2050 0.5323 0.1607 0.057 Uiso 1 calc A . R .
H46B H 0.1352 0.5635 0.0806 0.057 Uiso 1 calc . . R .
C47 C 0.2113(3) 0.4466(3) 0.0763(2) 0.0399(9) Uani 1 d A . . .
H47A H 0.1612 0.4106 0.0525 0.048 Uiso 1 calc . . R .
H47B H 0.2500 0.4804 0.0287 0.048 Uiso 1 calc . . R .
C48 C 0.3967(3) 0.4767(2) 0.6360(2) 0.0343(8) Uani 1 d . . . .
H48A H 0.3229 0.4868 0.6382 0.041 Uiso 1 calc A . R .
H48B H 0.4261 0.5247 0.5939 0.041 Uiso 1 calc . . R .
C49 C 0.4415(3) 0.4766(3) 0.7207(2) 0.0369(8) Uani 1 d A . . .
H49A H 0.5136 0.4587 0.7198 0.044 Uiso 1 calc . . R .
H49B H 0.4372 0.5375 0.7344 0.044 Uiso 1 calc . . R .
C51 C 0.4339(4) 0.4147(3) 0.8636(3) 0.0460(10) Uani 1 d . . . .
H51A H 0.4365 0.4759 0.8764 0.055 Uiso 1 calc A . R .
H51B H 0.5036 0.3905 0.8635 0.055 Uiso 1 calc . . R .
C52 C 0.3724(4) 0.3576(3) 0.9289(3) 0.0486(11) Uani 1 d A . . .
H52A H 0.3983 0.3611 0.9856 0.058 Uiso 1 calc . . R .
H52B H 0.3016 0.3794 0.9260 0.058 Uiso 1 calc . . R .
C54 C 0.3391(5) 0.2083(4) 0.9851(4) 0.0656(15) Uani 1 d . . . .
H54A H 0.2650 0.2153 0.9894 0.079 Uiso 0.657(11) calc A 1 R .
H54B H 0.3697 0.2194 1.0380 0.079 Uiso 0.657(11) calc A 1 R .
H54C H 0.2774 0.2365 1.0045 0.079 Uiso 0.343(11) calc A 2 R .
H54D H 0.3891 0.2049 1.0307 0.079 Uiso 0.343(11) calc A 2 R .
C55 C 0.3675(11) 0.1146(8) 0.9690(7) 0.068(3) Uani 0.657(11) d A 1 . .
H55A H 0.4417 0.1104 0.9634 0.082 Uiso 0.657(11) calc A 1 R .
H55B H 0.3474 0.0708 1.0190 0.082 Uiso 0.657(11) calc A 1 R .
C55A C 0.3135(12) 0.1154(11) 0.9787(10) 0.040(4) Uani 0.343(11) d A 2 . .
H55C H 0.3026 0.0804 1.0358 0.048 Uiso 0.343(11) calc A 2 R .
H55D H 0.2507 0.1149 0.9463 0.048 Uiso 0.343(11) calc A 2 R .
C57 C 0.3348(9) -0.0045(6) 0.8991(7) 0.065(3) Uani 0.657(11) d A 1 . U
H57A H 0.2875 -0.0212 0.8576 0.078 Uiso 0.657(11) calc A 1 R .
H57B H 0.3130 -0.0353 0.9555 0.078 Uiso 0.657(11) calc A 1 R .
C57A C 0.3791(11) -0.0149(8) 0.9371(8) 0.040(3) Uani 0.343(11) d A 2 . U
H57C H 0.3910 -0.0497 0.9941 0.048 Uiso 0.343(11) calc A 2 R .
H57D H 0.3087 -0.0241 0.9212 0.048 Uiso 0.343(11) calc A 2 R .
C58 C 0.4450(5) -0.0429(4) 0.8799(3) 0.0584(13) Uani 1 d . . . .
H58A H 0.4990 -0.0090 0.9013 0.070 Uiso 0.657(11) calc A 1 R .
H58B H 0.4527 -0.1069 0.9044 0.070 Uiso 0.657(11) calc A 1 R .
H58C H 0.4487 -0.1085 0.8970 0.070 Uiso 0.343(11) calc A 2 R .
H58D H 0.5113 -0.0210 0.8941 0.070 Uiso 0.343(11) calc A 2 R .
C81 C 0.0091(9) 0.2114(9) 0.8893(6) 0.062(3) Uani 0.50 d . . . .
C82 C -0.0622(8) 0.2752(8) 0.8474(7) 0.062(3) Uani 0.50 d A . D .
H82A H -0.1161 0.2852 0.8869 0.093 Uiso 0.50 calc . . GR .
H82B H -0.0910 0.2526 0.7996 0.093 Uiso 0.50 calc . . GR .
H82C H -0.0283 0.3315 0.8269 0.093 Uiso 0.50 calc . . GR .
C83 C -0.0360(11) 0.1293(8) 0.9213(8) 0.087(5) Uani 0.50 d A . D U
H83A H 0.0156 0.0870 0.9478 0.130 Uiso 0.50 calc . . GR .
H83B H -0.0673 0.1057 0.8752 0.130 Uiso 0.50 calc . . GR .
H83C H -0.0875 0.1382 0.9633 0.130 Uiso 0.50 calc . . GR .

loop_
_atom_site_aniso_label
_atom_site_aniso_U_11
_atom_site_aniso_U_22
_atom_site_aniso_U_33
_atom_site_aniso_U_23
_atom_site_aniso_U_13
_atom_site_aniso_U_12
Cs2 0.03817(14) 0.03159(12) 0.04098(13) -0.00804(9) -0.00502(10) 0.00266(9)
Cs1 0.02698(11) 0.03029(11) 0.03323(12) -0.00539(8) 0.00039(8) -0.00456(8)
P1 0.0321(5) 0.0315(4) 0.0499(6) -0.0082(4) -0.0018(4) 0.0024(4)
P2 0.0452(6) 0.0489(6) 0.0289(5) -0.0044(4) 0.0016(4) -0.0102(5)
F1 0.0423(15) 0.0573(16) 0.0687(18) -0.0221(14) -0.0011(13) 0.0171(12)
F2 0.063(2) 0.0530(16) 0.093(2) -0.0248(16) 0.0233(18) 0.0076(14)
F3 0.0562(19) 0.0583(17) 0.079(2) 0.0185(16) 0.0110(16) 0.0033(14)
F4 0.0560(19) 0.085(2) 0.0660(19) -0.0271(17) -0.0080(15) -0.0135(16)
F5 0.079(2) 0.0479(16) 0.0690(19) 0.0093(14) 0.0142(17) 0.0023(15)
F6 0.0452(16) 0.0566(17) 0.106(3) -0.0300(17) -0.0267(16) 0.0097(13)
F7 0.098(3) 0.069(2) 0.0555(18) -0.0278(15) 0.0126(18) -0.0103(18)
F8 0.082(2) 0.0547(16) 0.0514(16) -0.0103(13) 0.0000(15) 0.0094(15)
F9 0.0649(18) 0.0500(14) 0.0334(12) -0.0002(10) -0.0022(12) -0.0153(12)
F10 0.0482(16) 0.0672(18) 0.0614(17) -0.0009(14) 0.0029(13) -0.0185(14)
F11 0.089(2) 0.075(2) 0.0321(13) 0.0073(13) -0.0072(14) -0.0237(18)
F12 0.0485(17) 0.093(2) 0.0620(18) 0.0030(17) -0.0114(14) -0.0217(16)
O4 0.0215(12) 0.0339(13) 0.0389(14) 0.0022(10) 0.0045(10) 0.0038(10)
O6 0.0395(16) 0.0390(14) 0.0345(14) -0.0038(11) 0.0056(12) 0.0006(12)
O11 0.0373(15) 0.0478(16) 0.0337(14) 0.0078(12) -0.0001(12) -0.0096(12)
O13 0.0356(15) 0.0421(15) 0.0438(15) -0.0068(12) -0.0115(12) -0.0078(12)
O18 0.0426(15) 0.0248(11) 0.0290(12) -0.0092(9) 0.0031(11) 0.0045(10)
O20 0.0261(12) 0.0286(12) 0.0388(13) -0.0078(10) -0.0031(10) 0.0037(10)
O25 0.079(2) 0.0273(13) 0.0451(17) 0.0079(12) -0.0164(16) -0.0032(14)
O27 0.0473(17) 0.0396(14) 0.0380(15) -0.0114(12) -0.0119(13) -0.0055(12)
O39 0.0234(12) 0.0299(12) 0.0411(14) -0.0053(10) -0.0037(10) -0.0018(9)
O42 0.0279(13) 0.0440(15) 0.0347(13) -0.0009(11) 0.0021(11) 0.0038(11)
O45 0.0404(17) 0.0560(18) 0.0383(15) 0.0010(13) 0.0063(13) -0.0052(14)
O50 0.0394(15) 0.0379(14) 0.0323(13) -0.0118(11) 0.0004(11) -0.0013(11)
O53 0.072(2) 0.0475(17) 0.0357(15) -0.0085(13) -0.0056(15) 0.0082(16)
O56 0.078(5) 0.052(3) 0.047(3) 0.007(2) -0.005(3) 0.002(3)
O56A 0.051(6) 0.039(5) 0.029(5) -0.006(4) 0.009(4) -0.014(4)
O80 0.091(9) 0.235(18) 0.098(9) 0.035(10) -0.050(7) -0.035(10)
C1 0.0305(18) 0.0175(14) 0.0376(18) -0.0023(13) 0.0006(15) -0.0011(12)
C2 0.0246(17) 0.0201(14) 0.045(2) -0.0069(13) 0.0038(15) -0.0005(12)
C3 0.0258(17) 0.0207(14) 0.0372(18) -0.0049(13) 0.0020(14) -0.0012(12)
C4 0.0219(16) 0.0218(15) 0.0409(19) -0.0012(13) 0.0012(14) 0.0000(12)
C5 0.0306(18) 0.0251(16) 0.0392(19) -0.0027(14) 0.0061(15) 0.0028(13)
C6 0.0321(19) 0.0228(15) 0.0369(18) -0.0009(13) 0.0033(15) -0.0021(13)
C7 0.0296(18) 0.0245(16) 0.041(2) -0.0088(14) 0.0012(15) -0.0007(13)
C8 0.0238(16) 0.0280(16) 0.0326(17) -0.0099(13) 0.0014(13) 0.0008(13)
C9 0.0255(17) 0.0276(16) 0.0314(17) -0.0091(13) 0.0010(13) -0.0001(13)
C10 0.0249(17) 0.0309(16) 0.0259(15) -0.0085(13) 0.0042(13) -0.0012(13)
C11 0.0307(18) 0.0349(18) 0.0274(16) -0.0033(14) 0.0025(14) -0.0034(14)
C12 0.0306(19) 0.043(2) 0.0304(17) -0.0056(15) -0.0027(15) -0.0030(15)
C13 0.0267(18) 0.0367(18) 0.0346(18) -0.0112(15) 0.0004(14) -0.0043(14)
C14 0.0230(16) 0.0283(16) 0.0300(16) -0.0048(13) 0.0033(13) -0.0003(13)
C15 0.0225(16) 0.0250(15) 0.0286(16) -0.0053(12) 0.0048(13) -0.0040(12)
C16 0.0221(16) 0.0213(14) 0.0349(17) -0.0070(13) 0.0051(13) -0.0010(12)
C17 0.0250(16) 0.0218(14) 0.0332(17) -0.0070(13) 0.0021(13) -0.0010(12)
C18 0.0314(18) 0.0228(15) 0.0281(16) -0.0067(12) 0.0054(14) -0.0028(13)
C19 0.0273(17) 0.0251(15) 0.0378(18) -0.0069(13) 0.0056(14) 0.0011(13)
C20 0.0205(15) 0.0220(14) 0.0360(18) -0.0037(13) 0.0019(13) -0.0018(12)
C21 0.0305(18) 0.0240(15) 0.0317(17) -0.0096(13) -0.0007(14) -0.0005(13)
C22 0.0270(17) 0.0258(15) 0.0323(17) -0.0074(13) -0.0019(14) 0.0041(13)
C23 0.0224(16) 0.0248(15) 0.0332(17) -0.0076(13) 0.0001(13) 0.0029(12)
C24 0.0298(18) 0.0228(15) 0.0381(19) -0.0043(14) -0.0021(15) 0.0032(13)
C25 0.046(2) 0.0264(17) 0.0364(19) -0.0005(14) -0.0064(17) 0.0063(16)
C26 0.045(2) 0.0314(18) 0.0350(19) -0.0023(15) -0.0115(17) 0.0056(16)
C27 0.0303(18) 0.0315(17) 0.0346(18) -0.0108(14) -0.0052(15) 0.0018(14)
C28 0.0337(19) 0.0225(15) 0.042(2) -0.0028(14) -0.0047(16) -0.0010(14)
C29 0.048(2) 0.035(2) 0.048(2) -0.0185(17) 0.0005(19) 0.0059(17)
C30 0.0273(18) 0.0361(18) 0.0342(18) -0.0114(15) 0.0035(14) -0.0021(14)
C31 0.0288(19) 0.042(2) 0.041(2) -0.0125(16) 0.0005(16) 0.0030(15)
C32 0.035(2) 0.0241(17) 0.069(3) -0.0158(17) -0.0122(19) 0.0042(15)
C33 0.051(3) 0.056(3) 0.039(2) -0.0004(19) 0.011(2) 0.003(2)
C34 0.048(3) 0.059(3) 0.061(3) -0.007(2) -0.024(2) -0.009(2)
C35 0.036(2) 0.0283(17) 0.044(2) -0.0059(15) -0.0027(17) 0.0082(15)
C36 0.065(3) 0.061(3) 0.036(2) -0.016(2) -0.015(2) -0.013(2)
C37 0.0218(17) 0.0287(17) 0.046(2) 0.0003(15) 0.0082(15) -0.0003(13)
C38 0.0237(17) 0.0279(17) 0.058(2) -0.0089(16) 0.0045(16) -0.0027(13)
C40 0.0239(18) 0.053(2) 0.042(2) -0.0050(18) -0.0043(16) -0.0059(16)
C41 0.0262(19) 0.053(2) 0.038(2) -0.0008(18) 0.0012(16) 0.0059(17)
C43 0.040(2) 0.045(2) 0.041(2) 0.0029(18) -0.0015(18) 0.0006(18)
C44 0.053(3) 0.060(3) 0.037(2) 0.006(2) 0.000(2) -0.004(2)
C46 0.050(3) 0.043(2) 0.049(2) -0.0034(19) 0.016(2) -0.0049(19)
C47 0.044(2) 0.045(2) 0.0275(18) 0.0009(16) 0.0030(16) -0.0034(18)
C48 0.042(2) 0.0241(16) 0.0381(19) -0.0108(14) 0.0058(16) 0.0027(14)
C49 0.040(2) 0.0335(18) 0.040(2) -0.0137(15) 0.0058(17) -0.0057(16)
C51 0.052(3) 0.054(2) 0.037(2) -0.0214(19) -0.0041(19) -0.003(2)
C52 0.062(3) 0.049(2) 0.036(2) -0.0113(18) 0.001(2) 0.008(2)
C54 0.073(4) 0.059(3) 0.061(3) -0.001(3) 0.016(3) 0.000(3)
C55 0.094(10) 0.064(6) 0.040(5) 0.010(5) -0.011(7) -0.010(8)
C55A 0.035(7) 0.044(7) 0.037(7) 0.006(5) 0.011(7) -0.002(7)
C57 0.076(7) 0.050(4) 0.063(6) 0.008(4) 0.005(5) -0.002(4)
C57A 0.047(7) 0.032(6) 0.033(6) 0.019(5) -0.014(6) -0.009(5)
C58 0.078(4) 0.055(3) 0.039(2) 0.005(2) -0.007(2) -0.021(3)
C81 0.056(7) 0.092(8) 0.040(5) -0.017(5) -0.008(5) 0.021(6)
C82 0.050(6) 0.073(7) 0.066(6) -0.023(5) 0.027(5) 0.006(5)
C83 0.112(12) 0.079(8) 0.063(7) -0.004(6) 0.043(7) 0.049(8)

loop_
_atom_type_symbol
_atom_type_description
_atom_type_scat_dispersion_real
_atom_type_scat_dispersion_imag
_atom_type_scat_source
C C 0.0181 0.0091 'International Tables Vol C Tables 4.2.6.8 and 6.1.1.4'
H H 0.0000 0.0000 'International Tables Vol C Tables 4.2.6.8 and 6.1.1.4'
Cs Cs -0.7457 7.9052 'International Tables Vol C Tables 4.2.6.8 and 6.1.1.4'
F F 0.0727 0.0534 'International Tables Vol C Tables 4.2.6.8 and 6.1.1.4'
O O 0.0492 0.0322 'International Tables Vol C Tables 4.2.6.8 and 6.1.1.4'
P P 0.2955 0.4335 'International Tables Vol C Tables 4.2.6.8 and 6.1.1.4'

loop_
_geom_angle_atom_site_label_1
_geom_angle_atom_site_label_2
_geom_angle_atom_site_label_3
_geom_angle
_geom_angle_site_symmetry_1
_geom_angle_site_symmetry_3
F2 Cs2 C22 95.32(8) . .
F2 Cs2 C23 85.33(7) . .
F2 Cs2 C24 95.69(8) . .
F2 Cs2 C27 117.74(8) . .
F5 Cs2 F2 37.75(7) . .
F5 Cs2 C22 132.14(8) . .
F5 Cs2 C23 117.15(8) . .
F5 Cs2 C24 117.28(9) . .
F5 Cs2 C27 154.56(8) . .
F6 Cs2 F2 39.26(8) . .
F6 Cs2 F5 40.22(8) . .
F6 Cs2 O6 107.74(8) . .
F6 Cs2 O18 64.91(8) . .
F6 Cs2 O56 145.57(14) . .
F6 Cs2 C22 115.27(9) . .
F6 Cs2 C23 116.72(9) . .
F6 Cs2 C24 133.10(9) . .
F6 Cs2 C27 131.15(9) . .
O6 Cs2 F2 75.57(7) . .
O6 Cs2 F5 70.88(8) . .
O6 Cs2 C22 92.68(8) . .
O6 Cs2 C23 70.76(7) . .
O6 Cs2 C24 54.71(8) . .
O6 Cs2 C27 99.78(8) . .
O18 Cs2 F2 70.34(7) . .
O18 Cs2 F5 100.51(7) . .
O18 Cs2 O6 129.14(7) . .
O18 Cs2 C22 55.35(7) . .
O18 Cs2 C23 69.91(7) . .
O18 Cs2 C24 92.23(7) . .
O18 Cs2 C27 66.38(8) . .
O50 Cs2 F2 104.59(7) . .
O50 Cs2 F5 107.14(8) . .
O50 Cs2 F6 71.17(8) . .
O50 Cs2 O6 176.66(7) . .
O50 Cs2 O18 53.52(7) . .
O50 Cs2 O56 109.18(13) . .
O50 Cs2 C22 90.63(8) . .
O50 Cs2 C23 112.58(8) . .
O50 Cs2 C24 128.40(8) . .
O50 Cs2 C27 83.13(8) . .
O53 Cs2 F2 151.19(8) . .
O53 Cs2 F5 122.84(9) . .
O53 Cs2 F6 112.10(9) . .
O53 Cs2 O6 123.89(8) . .
O53 Cs2 O18 103.28(8) . .
O53 Cs2 O50 54.67(8) . .
O53 Cs2 O56 54.89(14) . .
O53 Cs2 C22 103.87(9) . .
O53 Cs2 C23 119.72(9) . .
O53 Cs2 C24 112.84(9) . .
O53 Cs2 C27 82.25(9) . .
O56 Cs2 F2 142.91(14) . .
O56 Cs2 F5 115.06(14) . .
O56 Cs2 O6 69.82(13) . .
O56 Cs2 O18 144.26(14) . .
O56 Cs2 C22 99.14(13) . .
O56 Cs2 C23 95.37(13) . .
O56 Cs2 C24 75.08(13) . .
O56 Cs2 C27 81.63(14) . .
C22 Cs2 C24 39.91(8) . .
C22 Cs2 C27 22.52(8) . .
C23 Cs2 C22 22.41(8) . .
C23 Cs2 C24 22.51(8) . .
C23 Cs2 C27 38.90(8) . .
C27 Cs2 C24 45.77(9) . .
F1 Cs1 F2 98.23(7) 2_566 .
F1 Cs1 F3 60.31(7) 2_566 .
F1 Cs1 F4 81.50(8) 2_566 .
F1 Cs1 O4 148.46(7) 2_566 .
F1 Cs1 C12 123.84(8) 2_566 .
F1 Cs1 C13 144.49(8) 2_566 .
F1 Cs1 C35 54.05(8) 2_566 .
F2 Cs1 C12 127.87(8) . .
F2 Cs1 C13 114.52(8) . .
F2 Cs1 C35 80.25(8) . .
F3 Cs1 F2 37.92(7) . .
F3 Cs1 C12 152.28(8) . .
F3 Cs1 C13 150.46(8) . .
F3 Cs1 C35 59.21(8) . .
F4 Cs1 F2 38.95(8) . .
F4 Cs1 F3 39.17(8) . .
F4 Cs1 O4 71.36(8) . .
F4 Cs1 C12 154.53(9) . .
F4 Cs1 C13 132.86(9) . .
F4 Cs1 C35 98.37(9) . .
O4 Cs1 F2 70.50(7) . .
O4 Cs1 F3 103.62(7) . .
O4 Cs1 C12 83.59(8) . .
O4 Cs1 C13 61.75(8) . .
O4 Cs1 C35 144.31(8) . .
O20 Cs1 F1 76.39(7) . 2_566
O20 Cs1 F2 79.28(7) . .
O20 Cs1 F3 72.07(7) . .
O20 Cs1 F4 109.08(7) . .
O20 Cs1 O4 127.21(6) . .
O20 Cs1 C12 82.21(8) . .
O20 Cs1 C13 95.82(7) . .
O20 Cs1 C35 22.83(7) . .
O39 Cs1 F1 104.75(7) . 2_566
O39 Cs1 F2 103.46(7) . .
O39 Cs1 F3 111.16(7) . .
O39 Cs1 F4 74.14(7) . .
O39 Cs1 O4 53.00(6) . .
O39 Cs1 O20 176.75(7) . .
O39 Cs1 O42 53.36(7) . .
O39 Cs1 O45 105.91(8) . .
O39 Cs1 C12 94.67(8) . .
O39 Cs1 C13 81.49(8) . .
O39 Cs1 C35 158.72(7) . .
O42 Cs1 F1 76.53(8) . 2_566
O42 Cs1 F2 152.11(7) . .
O42 Cs1 F3 129.08(7) . .
O42 Cs1 F4 113.52(8) . .
O42 Cs1 O4 99.51(7) . .
O42 Cs1 O20 124.51(7) . .
O42 Cs1 O45 53.23(8) . .
O42 Cs1 C12 74.37(8) . .
O42 Cs1 C13 80.15(8) . .
O42 Cs1 C35 115.64(8) . .
O45 Cs1 F1 66.42(8) . 2_566
O45 Cs1 F2 149.48(8) . .
O45 Cs1 F3 120.57(8) . .
O45 Cs1 F4 147.04(9) . .
O45 Cs1 O4 135.82(8) . .
O45 Cs1 O20 71.64(8) . .
O45 Cs1 C12 57.60(9) . .
O45 Cs1 C13 78.20(8) . .
O45 Cs1 C35 69.37(9) . .
C12 Cs1 C13 21.83(8) . .
C12 Cs1 C35 99.42(9) . .
C13 Cs1 C35 116.45(8) . .
Cs2 P1 Cs1 118.25(2) . .
F1 P1 Cs2 119.88(12) . .
F1 P1 Cs1 121.77(12) . .
F1 P1 F2 179.40(19) . .
F1 P1 F3 91.10(17) . .
F1 P1 F4 90.52(18) . .
F1 P1 F6 90.87(17) . .
F2 P1 Cs2 59.96(14) . .
F2 P1 Cs1 58.36(14) . .
F3 P1 Cs2 121.64(13) . .
F3 P1 Cs1 54.70(15) . .
F3 P1 F2 88.55(18) . .
F4 P1 Cs2 133.33(14) . .
F4 P1 Cs1 49.78(13) . .
F4 P1 F2 90.0(2) . .
F4 P1 F3 89.2(2) . .
F4 P1 F6 178.3(2) . .
F5 P1 Cs2 57.48(14) . .
F5 P1 Cs1 122.74(14) . .
F5 P1 F1 91.75(17) . .
F5 P1 F2 88.61(17) . .
F5 P1 F3 177.0(2) . .
F5 P1 F4 89.9(2) . .
F5 P1 F6 91.0(2) . .
F6 P1 Cs2 46.38(11) . .
F6 P1 Cs1 128.60(15) . .
F6 P1 F2 88.64(19) . .
F6 P1 F3 89.9(2) . .
F7 P2 F8 179.15(19) . .
F7 P2 F9 89.53(17) . .
F7 P2 F10 90.6(2) . .
F7 P2 F12 89.8(2) . .
F9 P2 F8 89.75(15) . .
F9 P2 F12 89.64(16) . .
F10 P2 F8 89.84(19) . .
F10 P2 F9 89.87(16) . .
F10 P2 F12 179.34(19) . .
F11 P2 F7 90.74(19) . .
F11 P2 F8 89.98(18) . .
F11 P2 F9 179.65(19) . .
F11 P2 F10 89.91(17) . .
F11 P2 F12 90.58(18) . .
F12 P2 F8 89.7(2) . .
P1 F1 Cs1 141.75(16) . 2_566
Cs2 F2 Cs1 164.82(9) . .
P1 F2 Cs2 96.35(16) . .
P1 F2 Cs1 98.50(16) . .
P1 F3 Cs1 102.75(17) . .
P1 F4 Cs1 108.39(16) . .
P1 F5 Cs2 99.57(16) . .
P1 F6 Cs2 111.90(14) . .
C4 O4 Cs1 113.2(2) . .
C4 O4 C37 117.0(3) . .
C37 O4 Cs1 104.06(18) . .
C6 O6 Cs2 108.1(2) . .
C6 O6 C33 116.0(3) . .
C33 O6 Cs2 101.6(3) . .
C11 O11 C47 121.3(3) . .
C13 O13 C34 116.9(3) . .
C18 O18 Cs2 115.2(2) . .
C18 O18 C48 118.1(3) . .
C48 O18 Cs2 108.5(2) . .
C20 O20 Cs1 107.38(19) . .
C20 O20 C35 116.8(3) . .
C35 O20 Cs1 95.9(2) . .
C25 O25 C58 122.9(4) . .
C27 O27 C36 117.2(3) . .
C38 O39 Cs1 121.2(2) . .
C40 O39 Cs1 120.3(2) . .
C40 O39 C38 111.4(3) . .
C41 O42 Cs1 108.7(2) . .
C43 O42 Cs1 113.2(2) . .
C43 O42 C41 111.4(3) . .
C44 O45 Cs1 117.5(2) . .
C44 O45 C46 112.1(3) . .
C46 O45 Cs1 128.1(3) . .
C49 O50 Cs2 120.6(2) . .
C49 O50 C51 110.6(3) . .
C51 O50 Cs2 118.7(2) . .
C52 O53 Cs2 113.7(2) . .
C54 O53 Cs2 116.1(4) . .
C54 O53 C52 112.1(4) . .
C55 O56 Cs2 116.0(5) . .
C55 O56 C57 110.7(8) . .
C57 O56 Cs2 128.5(6) . .
C57A O56A C55A 111.4(10) . .
C81 O80 Cs2 128.3(11) . .
C2 C1 C6 117.3(3) . .
C2 C1 C28 124.4(3) . .
C6 C1 C28 118.3(3) . .
C1 C2 H2 118.3 . .
C1 C2 C3 123.4(3) . .
C3 C2 H2 118.3 . .
C2 C3 C4 116.9(3) . .
C2 C3 C7 124.8(3) . .
C4 C3 C7 118.3(3) . .
O4 C4 C3 116.1(3) . .
O4 C4 C5 122.1(3) . .
C5 C4 C3 121.8(3) . .
C4 C5 H5 120.5 . .
C4 C5 C6 119.0(3) . .
C6 C5 H5 120.5 . .
O6 C6 Cs2 52.12(18) . .
O6 C6 C1 116.3(3) . .
O6 C6 C5 122.1(3) . .
C1 C6 Cs2 105.2(2) . .
C5 C6 Cs2 109.3(2) . .
C5 C6 C1 121.6(4) . .
C3 C7 H7 107.2 . .
C3 C7 C8 112.1(3) . .
C3 C7 C29 113.4(3) . .
C8 C7 H7 107.2 . .
C8 C7 C29 109.4(3) . .
C29 C7 H7 107.2 . .
C7 C8 Cs1 117.9(2) . .
C9 C8 Cs1 78.67(19) . .
C9 C8 C7 121.3(3) . .
C9 C8 C13 117.6(3) . .
C13 C8 Cs1 76.8(2) . .
C13 C8 C7 121.0(3) . .
Cs1 C9 H9 111.7 . .
C8 C9 Cs1 79.9(2) . .
C8 C9 H9 118.0 . .
C8 C9 C10 123.9(3) . .
C10 C9 Cs1 80.09(19) . .
C10 C9 H9 118.0 . .
C9 C10 Cs1 78.40(19) . .
C9 C10 C11 116.8(3) . .
C9 C10 C14 121.3(3) . .
C11 C10 Cs1 79.0(2) . .
C11 C10 C14 121.5(3) . .
C14 C10 Cs1 117.3(2) . .
O11 C11 Cs1 119.4(2) . .
O11 C11 C10 115.8(3) . .
O11 C11 C12 122.5(3) . .
C10 C11 Cs1 79.3(2) . .
C12 C11 Cs1 76.7(2) . .
C12 C11 C10 121.5(3) . .
Cs1 C12 H12 109.3 . .
C11 C12 Cs1 81.6(2) . .
C11 C12 H12 120.3 . .
C13 C12 Cs1 79.2(2) . .
C13 C12 C11 119.5(4) . .
C13 C12 H12 120.3 . .
O13 C13 Cs1 110.5(2) . .
O13 C13 C8 116.6(3) . .
O13 C13 C12 122.8(3) . .
C8 C13 Cs1 81.2(2) . .
C12 C13 Cs1 78.9(2) . .
C12 C13 C8 120.6(3) . .
C10 C14 H14 107.1 . .
C10 C14 C15 112.0(3) . .
C10 C14 C30 108.9(3) . .
C15 C14 H14 107.1 . .
C15 C14 C30 114.4(3) . .
C30 C14 H14 107.1 . .
C16 C15 C14 124.0(3) . .
C16 C15 C20 116.7(3) . .
C20 C15 C14 119.3(3) . .
C15 C16 H16 118.3 . .
C15 C16 C17 123.5(3) . .
C17 C16 H16 118.3 . .
C16 C17 C21 125.5(3) . .
C18 C17 C16 116.9(3) . .
C18 C17 C21 117.5(3) . .
O18 C18 C17 115.3(3) . .
O18 C18 C19 122.7(3) . .
C19 C18 C17 122.0(3) . .
C18 C19 H19 120.6 . .
C18 C19 C20 118.8(3) . .
C20 C19 H19 120.6 . .
O20 C20 Cs1 52.81(16) . .
O20 C20 C15 115.9(3) . .
O20 C20 C19 122.3(3) . .
C15 C20 Cs1 108.0(2) . .
C19 C20 Cs1 105.1(2) . .
C19 C20 C15 121.8(3) . .
C17 C21 H21 106.0 . .
C17 C21 C22 113.2(3) . .
C17 C21 C31 114.3(3) . .
C22 C21 H21 106.0 . .
C31 C21 H21 106.0 . .
C31 C21 C22 110.6(3) . .
C21 C22 Cs2 114.2(2) . .
C23 C22 Cs2 77.5(2) . .
C23 C22 C21 123.2(3) . .
C23 C22 C27 117.2(3) . .
C27 C22 Cs2 79.4(2) . .
C27 C22 C21 119.5(3) . .
Cs2 C23 H23 110.5 . .
C22 C23 Cs2 80.0(2) . .
C22 C23 H23 118.3 . .
C22 C23 C24 123.5(3) . .
C24 C23 Cs2 80.9(2) . .
C24 C23 H23 118.3 . .
C23 C24 Cs2 76.62(19) . .
C23 C24 C28 123.2(3) . .
C25 C24 Cs2 81.0(2) . .
C25 C24 C23 117.2(4) . .
C25 C24 C28 119.5(3) . .
C28 C24 Cs2 115.8(2) . .
O25 C25 Cs2 119.1(3) . .
O25 C25 C24 115.0(4) . .
O25 C25 C26 123.5(4) . .
C24 C25 Cs2 76.9(2) . .
C26 C25 Cs2 77.9(2) . .
C26 C25 C24 121.5(4) . .
Cs2 C26 H26 112.5 . .
C25 C26 Cs2 80.1(2) . .
C25 C26 H26 120.3 . .
C25 C26 C27 119.3(4) . .
C27 C26 Cs2 77.6(2) . .
C27 C26 H26 120.3 . .
O27 C27 Cs2 112.5(2) . .
O27 C27 C22 115.5(3) . .
O27 C27 C26 123.3(3) . .
C22 C27 Cs2 78.1(2) . .
C26 C27 Cs2 80.1(2) . .
C26 C27 C22 121.2(4) . .
C1 C28 H28 106.5 . .
C1 C28 C32 114.2(3) . .
C24 C28 C1 113.0(3) . .
C24 C28 H28 106.5 . .
C24 C28 C32 109.5(3) . .
C32 C28 H28 106.5 . .
C7 C29 H29A 109.5 . .
C7 C29 H29B 109.5 . .
C7 C29 H29C 109.5 . .
H29A C29 H29B 109.5 . .
H29A C29 H29C 109.5 . .
H29B C29 H29C 109.5 . .
C14 C30 H30A 109.5 . .
C14 C30 H30B 109.5 . .
C14 C30 H30C 109.5 . .
H30A C30 H30B 109.5 . .
H30A C30 H30C 109.5 . .
H30B C30 H30C 109.5 . .
C21 C31 H31A 109.5 . .
C21 C31 H31B 109.5 . .
C21 C31 H31C 109.5 . .
H31A C31 H31B 109.5 . .
H31A C31 H31C 109.5 . .
H31B C31 H31C 109.5 . .
C28 C32 H32A 109.5 . .
C28 C32 H32B 109.5 . .
C28 C32 H32C 109.5 . .
H32A C32 H32B 109.5 . .
H32A C32 H32C 109.5 . .
H32B C32 H32C 109.5 . .
Cs2 C33 H33A 80.1 . .
Cs2 C33 H33B 165.7 . .
Cs2 C33 H33C 75.8 . .
O6 C33 Cs2 56.5(2) . .
O6 C33 H33A 109.5 . .
O6 C33 H33B 109.5 . .
O6 C33 H33C 109.5 . .
H33A C33 H33B 109.5 . .
H33A C33 H33C 109.5 . .
H33B C33 H33C 109.5 . .
O13 C34 H34A 109.5 . .
O13 C34 H34B 109.5 . .
O13 C34 H34C 109.5 . .
H34A C34 H34B 109.5 . .
H34A C34 H34C 109.5 . .
H34B C34 H34C 109.5 . .
Cs1 C35 H35A 75.3 . .
Cs1 C35 H35B 170.8 . .
Cs1 C35 H35C 75.3 . .
O20 C35 Cs1 61.30(19) . .
O20 C35 H35A 109.5 . .
O20 C35 H35B 109.5 . .
O20 C35 H35C 109.5 . .
H35A C35 H35B 109.5 . .
H35A C35 H35C 109.5 . .
H35B C35 H35C 109.5 . .
O27 C36 H36A 109.5 . .
O27 C36 H36B 109.5 . .
O27 C36 H36C 109.5 . .
H36A C36 H36B 109.5 . .
H36A C36 H36C 109.5 . .
H36B C36 H36C 109.5 . .
Cs1 C37 H37A 72.7 . .
Cs1 C37 H37B 162.6 . .
O4 C37 Cs1 55.10(16) . .
O4 C37 H37A 110.1 . .
O4 C37 H37B 110.1 . .
O4 C37 C38 107.8(3) . .
H37A C37 H37B 108.5 . .
C38 C37 Cs1 84.9(2) . .
C38 C37 H37A 110.1 . .
C38 C37 H37B 110.1 . .
O39 C38 C37 108.9(3) . .
O39 C38 H38A 109.9 . .
O39 C38 H38B 109.9 . .
C37 C38 H38A 109.9 . .
C37 C38 H38B 109.9 . .
H38A C38 H38B 108.3 . .
O39 C40 H40A 109.8 . .
O39 C40 H40B 109.8 . .
O39 C40 C41 109.5(3) . .
H40A C40 H40B 108.2 . .
C41 C40 H40A 109.8 . .
C41 C40 H40B 109.8 . .
Cs1 C41 H41A 159.2 . .
Cs1 C41 H41B 76.4 . .
O42 C41 Cs1 50.71(18) . .
O42 C41 C40 108.4(3) . .
O42 C41 H41A 110.0 . .
O42 C41 H41B 110.0 . .
C40 C41 Cs1 86.2(2) . .
C40 C41 H41A 110.0 . .
C40 C41 H41B 110.0 . .
H41A C41 H41B 108.4 . .
O42 C43 H43A 110.2 . .
O42 C43 H43B 110.2 . .
O42 C43 C44 107.7(4) . .
H43A C43 H43B 108.5 . .
C44 C43 H43A 110.2 . .
C44 C43 H43B 110.2 . .
O45 C44 C43 110.2(4) . .
O45 C44 H44A 109.6 . .
O45 C44 H44B 109.6 . .
C43 C44 H44A 109.6 . .
C43 C44 H44B 109.6 . .
H44A C44 H44B 108.1 . .
O45 C46 H46A 108.4 . .
O45 C46 H46B 108.4 . .
O45 C46 C47 115.6(4) . .
H46A C46 H46B 107.5 . .
C47 C46 H46A 108.4 . .
C47 C46 H46B 108.4 . .
O11 C47 C46 112.8(4) . .
O11 C47 H47A 109.0 . .
O11 C47 H47B 109.0 . .
C46 C47 H47A 109.0 . .
C46 C47 H47B 109.0 . .
H47A C47 H47B 107.8 . .
Cs2 C48 H48A 77.6 . .
Cs2 C48 H48B 160.7 . .
O18 C48 Cs2 51.19(17) . .
O18 C48 H48A 110.3 . .
O18 C48 H48B 110.3 . .
O18 C48 C49 107.2(3) . .
H48A C48 H48B 108.5 . .
C49 C48 Cs2 83.4(2) . .
C49 C48 H48A 110.3 . .
C49 C48 H48B 110.3 . .
O50 C49 C48 110.4(3) . .
O50 C49 H49A 109.6 . .
O50 C49 H49B 109.6 . .
C48 C49 H49A 109.6 . .
C48 C49 H49B 109.6 . .
H49A C49 H49B 108.1 . .
O50 C51 H51A 109.8 . .
O50 C51 H51B 109.8 . .
O50 C51 C52 109.3(4) . .
H51A C51 H51B 108.3 . .
C52 C51 H51A 109.8 . .
C52 C51 H51B 109.8 . .
Cs2 C52 H52A 156.4 . .
Cs2 C52 H52B 84.6 . .
O53 C52 Cs2 46.7(2) . .
O53 C52 C51 110.0(4) . .
O53 C52 H52A 109.7 . .
O53 C52 H52B 109.7 . .
C51 C52 Cs2 83.2(2) . .
C51 C52 H52A 109.7 . .
C51 C52 H52B 109.7 . .
H52A C52 H52B 108.2 . .
Cs2 C54 H54A 86.3 . .
Cs2 C54 H54B 155.6 . .
Cs2 C54 H54C 102.3 . .
Cs2 C54 H54D 145.2 . .
O53 C54 Cs2 45.1(3) . .
O53 C54 H54A 110.6 . .
O53 C54 H54B 110.6 . .
O53 C54 H54C 106.9 . .
O53 C54 H54D 106.9 . .
O53 C54 C55 105.9(6) . .
O53 C54 C55A 121.7(8) . .
H54A C54 H54B 108.7 . .
H54A C54 H54D 127.6 . .
H54B C54 H54C 85.7 . .
H54C C54 H54D 106.7 . .
C55 C54 Cs2 80.2(4) . .
C55 C54 H54A 110.6 . .
C55 C54 H54B 110.6 . .
C55 C54 H54C 134.8 . .
C55 C54 H54D 92.4 . .
C55A C54 Cs2 82.0(7) . .
C55A C54 H54A 82.9 . .
C55A C54 H54B 118.1 . .
C55A C54 H54C 106.9 . .
C55A C54 H54D 106.9 . .
O56 C55 C54 115.2(8) . .
O56 C55 H55A 108.5 . .
O56 C55 H55B 108.5 . .
C54 C55 H55A 108.5 . .
C54 C55 H55B 108.5 . .
H55A C55 H55B 107.5 . .
O56A C55A C54 108.9(11) . .
O56A C55A H55C 109.9 . .
O56A C55A H55D 109.9 . .
C54 C55A H55C 109.9 . .
C54 C55A H55D 109.9 . .
H55C C55A H55D 108.3 . .
O56 C57 H57A 107.9 . .
O56 C57 H57B 107.9 . .
O56 C57 C58 117.6(7) . .
H57A C57 H57B 107.2 . .
C58 C57 H57A 107.9 . .
C58 C57 H57B 107.9 . .
O56A C57A H57C 110.0 . .
O56A C57A H57D 110.0 . .
H57C C57A H57D 108.4 . .
C58 C57A O56A 108.6(9) . .
C58 C57A H57C 110.0 . .
C58 C57A H57D 110.0 . .
O25 C58 C57 101.0(6) . .
O25 C58 H58A 111.6 . .
O25 C58 H58B 111.6 . .
O25 C58 H58C 104.4 . .
O25 C58 H58D 104.4 . .
C57 C58 H58A 111.6 . .
C57 C58 H58B 111.6 . .
C57 C58 H58C 111.0 . .
C57 C58 H58D 128.0 . .
C57A C58 O25 131.6(7) . .
C57A C58 H58A 89.1 . .
C57A C58 H58B 100.7 . .
C57A C58 H58C 104.4 . .
C57A C58 H58D 104.4 . .
H58A C58 H58B 109.4 . .
H58A C58 H58C 116.1 . .
H58B C58 H58D 100.1 . .
H58C C58 H58D 105.6 . .
O80 C81 C82 119.8(15) . .
O80 C81 C83 128.1(13) . .
C83 C81 C82 112.0(12) . .
C81 C82 H82A 109.5 . .
C81 C82 H82B 109.5 . .
C81 C82 H82C 109.5 . .
H82A C82 H82B 109.5 . .
H82A C82 H82C 109.5 . .
H82B C82 H82C 109.5 . .
C81 C83 H83A 109.5 . .
C81 C83 H83B 109.5 . .
C81 C83 H83C 109.5 . .
H83A C83 H83B 109.5 . .
H83A C83 H83C 109.5 . .
H83B C83 H83C 109.5 . .

loop_
_geom_bond_atom_site_label_1
_geom_bond_atom_site_label_2
_geom_bond_distance
_geom_bond_site_symmetry_2
Cs2 F2 3.473(4) .
Cs2 F5 3.410(4) .
Cs2 F6 3.111(3) .
Cs2 O6 3.223(3) .
Cs2 O18 3.206(3) .
Cs2 O50 3.106(3) .
Cs2 O53 3.085(3) .
Cs2 O56 3.130(5) .
Cs1 F1 3.253(3) 2_566
Cs1 F2 3.492(4) .
Cs1 F3 3.394(4) .
Cs1 F4 3.265(3) .
Cs1 O4 3.309(3) .
Cs1 O20 3.252(3) .
Cs1 O39 3.137(3) .
Cs1 O42 3.149(3) .
Cs1 O45 3.226(3) .
P1 F1 1.586(3) .
P1 F2 1.612(3) .
P1 F3 1.595(3) .
P1 F4 1.589(3) .
P1 F5 1.577(3) .
P1 F6 1.591(3) .
P2 F7 1.593(3) .
P2 F8 1.605(3) .
P2 F9 1.596(3) .
P2 F10 1.593(3) .
P2 F11 1.586(3) .
P2 F12 1.603(3) .
F1 Cs1 3.253(3) 2_566
O4 C4 1.378(4) .
O4 C37 1.435(4) .
O6 C6 1.384(5) .
O6 C33 1.444(5) .
O11 C11 1.379(4) .
O11 C47 1.439(5) .
O13 C13 1.372(5) .
O13 C34 1.425(5) .
O18 C18 1.378(4) .
O18 C48 1.431(4) .
O20 C20 1.383(4) .
O20 C35 1.438(4) .
O25 C25 1.362(5) .
O25 C58 1.407(6) .
O27 C27 1.371(5) .
O27 C36 1.429(5) .
O39 C38 1.422(4) .
O39 C40 1.410(5) .
O42 C41 1.428(5) .
O42 C43 1.422(5) .
O45 C44 1.423(6) .
O45 C46 1.428(5) .
O50 C49 1.415(5) .
O50 C51 1.423(5) .
O53 C52 1.424(6) .
O53 C54 1.405(6) .
O56 C55 1.402(14) .
O56 C57 1.447(11) .
O56A C55A 1.431(18) .
O56A C57A 1.414(16) .
O80 C81 1.125(17) .
C1 C2 1.385(5) .
C1 C6 1.399(5) .
C1 C28 1.526(5) .
C2 H2 0.9500 .
C2 C3 1.393(5) .
C3 C4 1.402(5) .
C3 C7 1.519(5) .
C4 C5 1.383(5) .
C5 H5 0.9500 .
C5 C6 1.388(5) .
C7 H7 1.0000 .
C7 C8 1.521(5) .
C7 C29 1.542(5) .
C8 C9 1.384(5) .
C8 C13 1.413(5) .
C9 H9 0.9500 .
C9 C10 1.392(5) .
C10 C11 1.403(5) .
C10 C14 1.515(5) .
C11 C12 1.397(5) .
C12 H12 0.9500 .
C12 C13 1.393(5) .
C14 H14 1.0000 .
C14 C15 1.518(5) .
C14 C30 1.542(5) .
C15 C16 1.392(5) .
C15 C20 1.409(5) .
C16 H16 0.9500 .
C16 C17 1.403(5) .
C17 C18 1.400(5) .
C17 C21 1.519(5) .
C18 C19 1.385(5) .
C19 H19 0.9500 .
C19 C20 1.396(5) .
C21 H21 1.0000 .
C21 C22 1.525(5) .
C21 C31 1.524(5) .
C22 C23 1.388(5) .
C22 C27 1.403(5) .
C23 H23 0.9500 .
C23 C24 1.399(5) .
C24 C25 1.396(5) .
C24 C28 1.510(5) .
C25 C26 1.389(6) .
C26 H26 0.9500 .
C26 C27 1.395(5) .
C28 H28 1.0000 .
C28 C32 1.529(5) .
C29 H29A 0.9800 .
C29 H29B 0.9800 .
C29 H29C 0.9800 .
C30 H30A 0.9800 .
C30 H30B 0.9800 .
C30 H30C 0.9800 .
C31 H31A 0.9800 .
C31 H31B 0.9800 .
C31 H31C 0.9800 .
C32 H32A 0.9800 .
C32 H32B 0.9800 .
C32 H32C 0.9800 .
C33 H33A 0.9800 .
C33 H33B 0.9800 .
C33 H33C 0.9800 .
C34 H34A 0.9800 .
C34 H34B 0.9800 .
C34 H34C 0.9800 .
C35 H35A 0.9800 .
C35 H35B 0.9800 .
C35 H35C 0.9800 .
C36 H36A 0.9800 .
C36 H36B 0.9800 .
C36 H36C 0.9800 .
C37 H37A 0.9900 .
C37 H37B 0.9900 .
C37 C38 1.490(6) .
C38 H38A 0.9900 .
C38 H38B 0.9900 .
C40 H40A 0.9900 .
C40 H40B 0.9900 .
C40 C41 1.489(6) .
C41 H41A 0.9900 .
C41 H41B 0.9900 .
C43 H43A 0.9900 .
C43 H43B 0.9900 .
C43 C44 1.507(6) .
C44 H44A 0.9900 .
C44 H44B 0.9900 .
C46 H46A 0.9900 .
C46 H46B 0.9900 .
C46 C47 1.500(6) .
C47 H47A 0.9900 .
C47 H47B 0.9900 .
C48 H48A 0.9900 .
C48 H48B 0.9900 .
C48 C49 1.494(6) .
C49 H49A 0.9900 .
C49 H49B 0.9900 .
C51 H51A 0.9900 .
C51 H51B 0.9900 .
C51 C52 1.490(7) .
C52 H52A 0.9900 .
C52 H52B 0.9900 .
C54 H54A 0.9900 .
C54 H54B 0.9900 .
C54 H54C 0.9900 .
C54 H54D 0.9900 .
C54 C55 1.533(14) .
C54 C55A 1.482(19) .
C55 H55A 0.9900 .
C55 H55B 0.9900 .
C55A H55C 0.9900 .
C55A H55D 0.9900 .
C57 H57A 0.9900 .
C57 H57B 0.9900 .
C57 C58 1.611(11) .
C57A H57C 0.9900 .
C57A H57D 0.9900 .
C57A C58 1.379(15) .
C58 H58A 0.9900 .
C58 H58B 0.9900 .
C58 H58C 0.9900 .
C58 H58D 0.9900 .
C81 C82 1.431(15) .
C81 C83 1.409(19) .
C82 H82A 0.9800 .
C82 H82B 0.9800 .
C82 H82C 0.9800 .
C83 H83A 0.9800 .
C83 H83B 0.9800 .
C83 H83C 0.9800 .

loop_
_geom_torsion_atom_site_label_1
_geom_torsion_atom_site_label_2
_geom_torsion_atom_site_label_3
_geom_torsion_atom_site_label_4
_geom_torsion
_geom_torsion_site_symmetry_1
_geom_torsion_site_symmetry_4
Cs2 P1 F1 Cs1 111.6(2) . 2_566
Cs2 P1 F2 Cs1 -176.81(14) . .
Cs2 P1 F3 Cs1 104.17(12) . .
Cs2 P1 F4 Cs1 -93.12(17) . .
Cs2 O6 C6 C1 89.2(3) . .
Cs2 O6 C6 C5 -90.4(4) . .
Cs2 O18 C18 C17 -82.6(3) . .
Cs2 O18 C18 C19 98.1(3) . .
Cs2 O18 C48 C49 66.3(3) . .
Cs2 O50 C49 C48 33.4(4) . .
Cs2 O50 C51 C52 -39.2(4) . .
Cs2 O53 C52 C51 -58.9(5) . .
Cs2 O53 C54 C55 57.8(7) . .
Cs2 O53 C54 C55A 32.4(10) . .
Cs2 O56 C55 C54 36.3(13) . .
Cs2 O56 C57 C58 80.5(11) . .
Cs2 O80 C81 C82 -82.7(18) . .
Cs2 O80 C81 C83 101.7(14) . .
Cs2 C22 C23 C24 -72.0(3) . .
Cs2 C22 C27 O27 -109.4(3) . .
Cs2 C22 C27 C26 70.6(3) . .
Cs2 C23 C24 C25 -72.3(3) . .
Cs2 C23 C24 C28 112.2(3) . .
Cs2 C24 C25 O25 116.2(3) . .
Cs2 C24 C25 C26 -66.8(4) . .
Cs2 C24 C28 C1 47.5(4) . .
Cs2 C24 C28 C32 176.0(2) . .
Cs2 C25 C26 C27 -69.7(3) . .
Cs2 C26 C27 O27 110.5(3) . .
Cs2 C26 C27 C22 -69.5(3) . .
Cs2 C48 C49 O50 -22.3(3) . .
Cs2 C54 C55 O56 -25.6(9) . .
Cs2 C54 C55A O56A 69.8(11) . .
Cs1 P1 F1 Cs1 -64.5(3) . 2_566
Cs1 P1 F2 Cs2 176.81(14) . .
Cs1 P1 F5 Cs2 104.91(12) . .
Cs1 P1 F6 Cs2 -94.34(17) . .
Cs1 O4 C4 C3 -87.8(3) . .
Cs1 O4 C4 C5 92.3(3) . .
Cs1 O4 C37 C38 70.2(3) . .
Cs1 O20 C20 C15 93.6(3) . .
Cs1 O20 C20 C19 -84.7(3) . .
Cs1 O39 C38 C37 32.9(4) . .
Cs1 O39 C40 C41 -29.2(4) . .
Cs1 O42 C41 C40 -68.7(4) . .
Cs1 O42 C43 C44 65.1(4) . .
Cs1 O45 C44 C43 36.6(5) . .
Cs1 O45 C46 C47 81.4(5) . .
Cs1 C8 C9 C10 -70.7(3) . .
Cs1 C8 C13 O13 -108.5(3) . .
Cs1 C8 C13 C12 71.5(3) . .
Cs1 C9 C10 C11 -71.2(3) . .
Cs1 C9 C10 C14 115.0(3) . .
Cs1 C10 C11 O11 117.6(3) . .
Cs1 C10 C11 C12 -67.1(3) . .
Cs1 C10 C14 C15 42.5(3) . .
Cs1 C10 C14 C30 170.1(2) . .
Cs1 C11 C12 C13 -72.5(3) . .
Cs1 C12 C13 O13 107.3(3) . .
Cs1 C12 C13 C8 -72.8(3) . .
Cs1 C37 C38 O39 -21.9(3) . .
F1 Cs1 P1 Cs2 -141.51(6) 2_566 .
F1 Cs1 P1 F1 34.67(19) 2_566 .
F1 Cs1 P1 F2 -144.65(16) 2_566 .
F1 Cs1 P1 F3 -31.07(15) 2_566 .
F1 Cs1 P1 F4 94.03(18) 2_566 .
F1 Cs1 P1 F5 150.82(17) 2_566 .
F1 Cs1 P1 F6 -86.49(16) 2_566 .
F1 Cs1 F2 Cs2 -132.8(4) 2_566 .
F1 Cs1 F2 P1 35.05(15) 2_566 .
F1 Cs1 F3 P1 144.29(17) 2_566 .
F1 Cs1 F4 P1 -82.24(17) 2_566 .
F1 Cs1 O4 C4 -111.1(2) 2_566 .
F1 Cs1 O4 C37 17.1(3) 2_566 .
F1 Cs1 O20 C20 131.4(2) 2_566 .
F1 Cs1 O20 C35 11.0(2) 2_566 .
F1 Cs1 O39 C38 -154.1(3) 2_566 .
F1 Cs1 O39 C40 57.9(3) 2_566 .
F1 Cs1 O42 C41 -85.3(2) 2_566 .
F1 Cs1 O42 C43 39.2(2) 2_566 .
F1 Cs1 O45 C44 -94.6(3) 2_566 .
F1 Cs1 O45 C46 104.2(3) 2_566 .
F1 Cs1 C8 C7 176.2(2) 2_566 .
F1 Cs1 C8 C9 56.7(3) 2_566 .
F1 Cs1 C8 C13 -65.4(3) 2_566 .
F1 Cs1 C9 C8 -150.6(2) 2_566 .
F1 Cs1 C9 C10 -23.3(3) 2_566 .
F1 Cs1 C10 C9 163.6(2) 2_566 .
F1 Cs1 C10 C11 -75.8(2) 2_566 .
F1 Cs1 C10 C14 44.2(3) 2_566 .
F1 Cs1 C11 O11 2.0(3) 2_566 .
F1 Cs1 C11 C10 115.7(2) 2_566 .
F1 Cs1 C11 C12 -118.1(2) 2_566 .
F1 Cs1 C12 C11 73.6(2) 2_566 .
F1 Cs1 C12 C13 -164.1(2) 2_566 .
F1 Cs1 C13 O13 -98.1(3) 2_566 .
F1 Cs1 C13 C8 146.7(2) 2_566 .
F1 Cs1 C13 C12 23.0(3) 2_566 .
F1 Cs1 C20 O20 -46.8(2) 2_566 .
F1 Cs1 C20 C15 -156.1(2) 2_566 .
F1 Cs1 C20 C19 72.5(2) 2_566 .
F1 Cs1 C35 O20 -166.8(2) 2_566 .
F1 Cs1 C37 O4 -168.7(2) 2_566 .
F1 Cs1 C37 C38 75.4(2) 2_566 .
F1 Cs1 C41 O42 89.6(2) 2_566 .
F1 Cs1 C41 C40 -152.7(3) 2_566 .
F1 P1 F3 Cs1 -129.17(14) . .
F1 P1 F4 Cs1 132.98(16) . .
F1 P1 F5 Cs2 -124.86(14) . .
F1 P1 F6 Cs2 132.35(17) . .
F2 Cs2 P1 Cs1 -3.08(14) . .
F2 Cs2 P1 F1 -179.3(2) . .
F2 Cs2 P1 F3 -67.0(2) . .
F2 Cs2 P1 F4 56.9(2) . .
F2 Cs2 P1 F5 109.6(2) . .
F2 Cs2 P1 F6 -120.9(2) . .
F2 Cs2 F5 P1 -38.19(13) . .
F2 Cs2 F6 P1 33.02(14) . .
F2 Cs2 O6 C6 36.0(2) . .
F2 Cs2 O6 C33 -86.5(2) . .
F2 Cs2 O18 C18 -41.7(2) . .
F2 Cs2 O18 C48 93.2(2) . .
F2 Cs2 O50 C49 -51.9(3) . .
F2 Cs2 O50 C51 165.8(3) . .
F2 Cs2 O53 C52 -23.6(4) . .
F2 Cs2 O53 C54 108.6(3) . .
F2 Cs2 O56 C55 -152.6(8) . .
F2 Cs2 O56 C57 54.4(8) . .
F2 Cs2 O80 C81 35.2(16) . .
F2 Cs2 C6 O6 -138.9(2) . .
F2 Cs2 C6 C1 109.4(2) . .
F2 Cs2 C6 C5 -22.7(2) . .
F2 Cs2 C22 C21 57.2(2) . .
F2 Cs2 C22 C23 -63.9(2) . .
F2 Cs2 C22 C27 174.9(2) . .
F2 Cs2 C23 C22 116.2(2) . .
F2 Cs2 C23 C24 -117.2(2) . .
F2 Cs2 C24 C23 63.0(2) . .
F2 Cs2 C24 C25 -176.2(2) . .
F2 Cs2 C24 C28 -57.7(3) . .
F2 Cs2 C25 O25 -107.2(3) . .
F2 Cs2 C25 C24 4.3(3) . .
F2 Cs2 C25 C26 131.1(2) . .
F2 Cs2 C26 C25 -61.3(3) . .
F2 Cs2 C26 C27 61.8(3) . .
F2 Cs2 C27 O27 107.2(2) . .
F2 Cs2 C27 C22 -5.7(2) . .
F2 Cs2 C27 C26 -130.8(2) . .
F2 Cs2 C33 O6 87.7(2) . .
F2 Cs2 C48 O18 -79.9(2) . .
F2 Cs2 C48 C49 161.8(2) . .
F2 Cs2 C52 O53 164.8(3) . .
F2 Cs2 C52 C51 -69.3(3) . .
F2 Cs2 C54 O53 -106.7(4) . .
F2 Cs2 C54 C55 129.0(6) . .
F2 Cs2 C54 C55A 100.7(7) . .
F2 Cs1 P1 Cs2 3.13(14) . .
F2 Cs1 P1 F1 179.3(2) . .
F2 Cs1 P1 F3 113.6(2) . .
F2 Cs1 P1 F4 -121.3(2) . .
F2 Cs1 P1 F5 -64.5(2) . .
F2 Cs1 P1 F6 58.2(2) . .
F2 Cs1 F3 P1 -35.88(12) . .
F2 Cs1 F4 P1 32.28(14) . .
F2 Cs1 O4 C4 -37.7(2) . .
F2 Cs1 O4 C37 90.4(2) . .
F2 Cs1 O20 C20 30.1(2) . .
F2 Cs1 O20 C35 -90.3(2) . .
F2 Cs1 O39 C38 -51.7(3) . .
F2 Cs1 O39 C40 160.3(3) . .
F2 Cs1 O42 C41 -3.2(3) . .
F2 Cs1 O42 C43 121.2(3) . .
F2 Cs1 O45 C44 -159.0(3) . .
F2 Cs1 O45 C46 39.9(4) . .
F2 Cs1 C8 C7 53.6(3) . .
F2 Cs1 C8 C9 -65.9(2) . .
F2 Cs1 C8 C13 172.0(2) . .
F2 Cs1 C9 C8 113.5(2) . .
F2 Cs1 C9 C10 -119.1(2) . .
F2 Cs1 C10 C9 60.7(2) . .
F2 Cs1 C10 C11 -178.7(2) . .
F2 Cs1 C10 C14 -58.8(2) . .
F2 Cs1 C11 O11 -112.3(3) . .
F2 Cs1 C11 C10 1.4(2) . .
F2 Cs1 C11 C12 127.6(2) . .
F2 Cs1 C12 C11 -64.1(2) . .
F2 Cs1 C12 C13 58.2(3) . .
F2 Cs1 C13 O13 106.4(2) . .
F2 Cs1 C13 C8 -8.8(2) . .
F2 Cs1 C13 C12 -132.5(2) . .
F2 Cs1 C20 O20 -146.2(2) . .
F2 Cs1 C20 C15 104.5(2) . .
F2 Cs1 C20 C19 -26.9(2) . .
F2 Cs1 C35 O20 85.5(2) . .
F2 Cs1 C37 O4 -82.5(2) . .
F2 Cs1 C37 C38 161.6(2) . .
F2 Cs1 C41 O42 178.0(2) . .
F2 Cs1 C41 C40 -64.3(3) . .
F2 P1 F3 Cs1 51.31(17) . .
F2 P1 F4 Cs1 -46.66(17) . .
F2 P1 F5 Cs2 54.67(17) . .
F2 P1 F6 Cs2 -48.00(18) . .
F3 Cs1 P1 Cs2 -110.44(15) . .
F3 Cs1 P1 F1 65.7(2) . .
F3 Cs1 P1 F2 -113.6(2) . .
F3 Cs1 P1 F4 125.1(2) . .
F3 Cs1 P1 F5 -178.1(2) . .
F3 Cs1 P1 F6 -55.4(2) . .
F3 Cs1 F2 Cs2 -132.9(5) . .
F3 Cs1 F2 P1 34.90(12) . .
F3 Cs1 F4 P1 -29.79(13) . .
F3 Cs1 O4 C4 -56.5(2) . .
F3 Cs1 O4 C37 71.6(2) . .
F3 Cs1 O20 C20 68.6(2) . .
F3 Cs1 O20 C35 -51.8(2) . .
F3 Cs1 O39 C38 -90.7(3) . .
F3 Cs1 O39 C40 121.3(3) . .
F3 Cs1 O42 C41 -53.5(3) . .
F3 Cs1 O42 C43 70.9(3) . .
F3 Cs1 O45 C44 -122.3(3) . .
F3 Cs1 O45 C46 76.5(3) . .
F3 Cs1 C8 C7 67.1(3) . .
F3 Cs1 C8 C9 -52.4(2) . .
F3 Cs1 C8 C13 -174.6(2) . .
F3 Cs1 C9 C8 137.3(2) . .
F3 Cs1 C9 C10 -95.4(2) . .
F3 Cs1 C10 C9 94.4(2) . .
F3 Cs1 C10 C11 -145.0(2) . .
F3 Cs1 C10 C14 -25.0(3) . .
F3 Cs1 C11 O11 -69.8(3) . .
F3 Cs1 C11 C10 43.9(2) . .
F3 Cs1 C11 C12 170.1(2) . .
F3 Cs1 C12 C11 -16.1(3) . .
F3 Cs1 C12 C13 106.2(3) . .
F3 Cs1 C13 O13 123.8(2) . .
F3 Cs1 C13 C8 8.6(3) . .
F3 Cs1 C13 C12 -115.1(2) . .
F3 Cs1 C20 O20 -104.1(2) . .
F3 Cs1 C20 C15 146.7(2) . .
F3 Cs1 C20 C19 15.2(2) . .
F3 Cs1 C35 O20 119.5(2) . .
F3 Cs1 C37 O4 -111.8(2) . .
F3 Cs1 C37 C38 132.2(2) . .
F3 Cs1 C41 O42 136.3(2) . .
F3 Cs1 C41 C40 -106.0(2) . .
F3 P1 F1 Cs1 -16.4(3) . 2_566
F3 P1 F2 Cs2 128.37(16) . .
F3 P1 F2 Cs1 -48.44(16) . .
F3 P1 F4 Cs1 41.89(17) . .
F3 P1 F6 Cs2 -136.55(18) . .
F4 Cs1 P1 Cs2 124.46(18) . .
F4 Cs1 P1 F1 -59.4(2) . .
F4 Cs1 P1 F2 121.3(2) . .
F4 Cs1 P1 F3 -125.1(2) . .
F4 Cs1 P1 F5 56.8(2) . .
F4 Cs1 P1 F6 179.5(2) . .
F4 Cs1 F2 Cs2 161.8(5) . .
F4 Cs1 F2 P1 -30.35(13) . .
F4 Cs1 F3 P1 28.79(13) . .
F4 Cs1 O4 C4 -79.0(2) . .
F4 Cs1 O4 C37 49.1(2) . .
F4 Cs1 O20 C20 55.6(2) . .
F4 Cs1 O20 C35 -64.9(2) . .
F4 Cs1 O39 C38 -77.6(3) . .
F4 Cs1 O39 C40 134.4(3) . .
F4 Cs1 O42 C41 -10.9(3) . .
F4 Cs1 O42 C43 113.5(2) . .
F4 Cs1 O45 C44 -80.4(4) . .
F4 Cs1 O45 C46 118.4(3) . .
F4 Cs1 C8 C7 21.9(3) . .
F4 Cs1 C8 C9 -97.6(2) . .
F4 Cs1 C8 C13 140.3(2) . .
F4 Cs1 C9 C8 93.7(2) . .
F4 Cs1 C9 C10 -139.0(2) . .
F4 Cs1 C10 C9 52.3(2) . .
F4 Cs1 C10 C11 172.9(2) . .
F4 Cs1 C10 C14 -67.1(3) . .
F4 Cs1 C11 O11 -125.7(3) . .
F4 Cs1 C11 C10 -12.0(3) . .
F4 Cs1 C11 C12 114.2(3) . .
F4 Cs1 C12 C11 -113.0(3) . .
F4 Cs1 C12 C13 9.3(4) . .
F4 Cs1 C13 O13 64.3(3) . .
F4 Cs1 C13 C8 -50.8(3) . .
F4 Cs1 C13 C12 -174.5(2) . .
F4 Cs1 C20 O20 -128.2(2) . .
F4 Cs1 C20 C15 122.5(2) . .
F4 Cs1 C20 C19 -8.9(2) . .
F4 Cs1 C35 O20 120.1(2) . .
F4 Cs1 C37 O4 -123.1(2) . .
F4 Cs1 C37 C38 121.0(2) . .
F4 Cs1 C41 O42 170.0(2) . .
F4 Cs1 C41 C40 -72.4(2) . .
F4 P1 F1 Cs1 -105.6(3) . 2_566
F4 P1 F2 Cs2 -142.47(15) . .
F4 P1 F2 Cs1 40.72(16) . .
F4 P1 F3 Cs1 -38.67(16) . .
F4 P1 F5 Cs2 144.62(15) . .
F5 Cs2 P1 Cs1 -112.68(16) . .
F5 Cs2 P1 F1 71.1(2) . .
F5 Cs2 P1 F2 -109.6(2) . .
F5 Cs2 P1 F3 -176.6(2) . .
F5 Cs2 P1 F4 -52.7(2) . .
F5 Cs2 P1 F6 129.5(2) . .
F5 Cs2 F2 Cs1 -155.2(5) . .
F5 Cs2 F2 P1 36.87(13) . .
F5 Cs2 F6 P1 -27.76(14) . .
F5 Cs2 O6 C6 75.2(2) . .
F5 Cs2 O6 C33 -47.3(2) . .
F5 Cs2 O18 C18 -64.8(2) . .
F5 Cs2 O18 C48 70.2(2) . .
F5 Cs2 O50 C49 -91.2(3) . .
F5 Cs2 O50 C51 126.6(3) . .
F5 Cs2 O53 C52 -62.4(3) . .
F5 Cs2 O53 C54 69.7(3) . .
F5 Cs2 O56 C55 -118.6(8) . .
F5 Cs2 O56 C57 88.4(7) . .
F5 Cs2 O80 C81 33.8(14) . .
F5 Cs2 C6 O6 -97.2(2) . .
F5 Cs2 C6 C1 151.1(2) . .
F5 Cs2 C6 C5 18.9(2) . .
F5 Cs2 C22 C21 66.5(3) . .
F5 Cs2 C22 C23 -54.6(2) . .
F5 Cs2 C22 C27 -175.77(19) . .
F5 Cs2 C23 C22 137.2(2) . .
F5 Cs2 C23 C24 -96.2(2) . .
F5 Cs2 C24 C23 95.6(2) . .
F5 Cs2 C24 C25 -143.6(2) . .
F5 Cs2 C24 C28 -25.1(3) . .
F5 Cs2 C25 O25 -64.3(3) . .
F5 Cs2 C25 C24 47.1(3) . .
F5 Cs2 C25 C26 173.9(2) . .
F5 Cs2 C26 C25 -10.8(4) . .
F5 Cs2 C26 C27 112.4(3) . .
F5 Cs2 C27 O27 120.2(2) . .
F5 Cs2 C27 C22 7.3(3) . .
F5 Cs2 C27 C26 -117.7(3) . .
F5 Cs2 C33 O6 124.2(3) . .
F5 Cs2 C48 O18 -112.1(2) . .
F5 Cs2 C48 C49 129.6(2) . .
F5 Cs2 C52 O53 126.4(3) . .
F5 Cs2 C52 C51 -107.8(3) . .
F5 Cs2 C54 O53 -119.7(3) . .
F5 Cs2 C54 C55 116.0(6) . .
F5 Cs2 C54 C55A 87.7(7) . .
F5 P1 F1 Cs1 164.6(3) . 2_566
F5 P1 F2 Cs2 -52.62(17) . .
F5 P1 F2 Cs1 130.57(17) . .
F5 P1 F4 Cs1 -135.27(16) . .
F5 P1 F6 Cs2 40.58(18) . .
F6 Cs2 P1 Cs1 117.8(2) . .
F6 Cs2 P1 F1 -58.5(2) . .
F6 Cs2 P1 F2 120.9(2) . .
F6 Cs2 P1 F3 53.9(3) . .
F6 Cs2 P1 F4 177.7(3) . .
F6 Cs2 P1 F5 -129.5(2) . .
F6 Cs2 F2 Cs1 137.7(5) . .
F6 Cs2 F2 P1 -30.14(13) . .
F6 Cs2 F5 P1 26.25(14) . .
F6 Cs2 O6 C6 58.8(2) . .
F6 Cs2 O6 C33 -63.7(2) . .
F6 Cs2 O18 C18 -84.0(2) . .
F6 Cs2 O18 C48 51.0(2) . .
F6 Cs2 O50 C49 -72.8(3) . .
F6 Cs2 O50 C51 144.9(3) . .
F6 Cs2 O53 C52 -18.4(3) . .
F6 Cs2 O53 C54 113.8(3) . .
F6 Cs2 O56 C55 -82.5(9) . .
F6 Cs2 O56 C57 124.4(7) . .
F6 Cs2 O80 C81 70.8(16) . .
F6 Cs2 C6 O6 -124.8(2) . .
F6 Cs2 C6 C1 123.4(2) . .
F6 Cs2 C6 C5 -8.7(3) . .
F6 Cs2 C22 C21 21.9(3) . .
F6 Cs2 C22 C23 -99.2(2) . .
F6 Cs2 C22 C27 139.6(2) . .
F6 Cs2 C23 C22 91.9(2) . .
F6 Cs2 C23 C24 -141.6(2) . .
F6 Cs2 C24 C23 49.5(3) . .
F6 Cs2 C24 C25 170.4(2) . .
F6 Cs2 C24 C28 -71.2(3) . .
F6 Cs2 C25 O25 -128.1(3) . .
F6 Cs2 C25 C24 -16.6(4) . .
F6 Cs2 C25 C26 110.1(3) . .
F6 Cs2 C26 C25 -116.7(3) . .
F6 Cs2 C26 C27 6.4(4) . .
F6 Cs2 C27 O27 61.8(3) . .
F6 Cs2 C27 C22 -51.1(2) . .
F6 Cs2 C27 C26 -176.2(2) . .
F6 Cs2 C33 O6 120.6(2) . .
F6 Cs2 C48 O18 -118.8(3) . .
F6 Cs2 C48 C49 122.9(2) . .
F6 Cs2 C52 O53 163.0(3) . .
F6 Cs2 C52 C51 -71.2(3) . .
F6 Cs2 C54 O53 -74.7(3) . .
F6 Cs2 C54 C55 161.0(6) . .
F6 Cs2 C54 C55A 132.7(7) . .
F6 P1 F1 Cs1 73.5(3) . 2_566
F6 P1 F2 Cs2 38.42(15) . .
F6 P1 F2 Cs1 -138.39(16) . .
F6 P1 F3 Cs1 139.95(14) . .
F6 P1 F5 Cs2 -33.95(15) . .
O4 Cs1 P1 Cs2 63.34(5) . .
O4 Cs1 P1 F1 -120.48(15) . .
O4 Cs1 P1 F2 60.21(15) . .
O4 Cs1 P1 F3 173.78(15) . .
O4 Cs1 P1 F4 -61.11(18) . .
O4 Cs1 P1 F5 -4.32(17) . .
O4 Cs1 P1 F6 118.36(15) . .
O4 Cs1 F2 Cs2 77.7(4) . .
O4 Cs1 F2 P1 -114.53(15) . .
O4 Cs1 F3 P1 -6.32(15) . .
O4 Cs1 F4 P1 114.05(18) . .
O4 Cs1 O20 C20 -25.1(2) . .
O4 Cs1 O20 C35 -145.5(2) . .
O4 Cs1 O39 C38 0.7(2) . .
O4 Cs1 O39 C40 -147.3(3) . .
O4 Cs1 O42 C41 62.8(2) . .
O4 Cs1 O42 C43 -172.8(2) . .
O4 Cs1 O45 C44 57.7(3) . .
O4 Cs1 O45 C46 -103.5(3) . .
O4 Cs1 C8 C7 -8.8(2) . .
O4 Cs1 C8 C9 -128.4(2) . .
O4 Cs1 C8 C13 109.5(2) . .
O4 Cs1 C9 C8 42.2(2) . .
O4 Cs1 C9 C10 169.6(2) . .
O4 Cs1 C10 C9 -9.6(2) . .
O4 Cs1 C10 C11 111.0(2) . .
O4 Cs1 C10 C14 -129.0(2) . .
O4 Cs1 C11 O11 176.7(3) . .
O4 Cs1 C11 C10 -69.6(2) . .
O4 Cs1 C11 C12 56.6(2) . .
O4 Cs1 C12 C11 -123.3(2) . .
O4 Cs1 C12 C13 -1.0(2) . .
O4 Cs1 C13 O13 57.8(2) . .
O4 Cs1 C13 C8 -57.4(2) . .
O4 Cs1 C13 C12 178.9(3) . .
O4 Cs1 C20 O20 159.06(19) . .
O4 Cs1 C20 C15 49.8(2) . .
O4 Cs1 C20 C19 -81.7(2) . .
O4 Cs1 C35 O20 50.6(3) . .
O4 Cs1 C37 C38 -115.9(3) . .
O4 Cs1 C41 O42 -118.7(2) . .
O4 Cs1 C41 C40 -1.0(2) . .
O4 C4 C5 C6 -178.2(3) . .
O4 C37 C38 O39 -72.7(4) . .
O6 Cs2 P1 Cs1 -65.43(5) . .
O6 Cs2 P1 F1 118.31(15) . .
O6 Cs2 P1 F2 -62.35(15) . .
O6 Cs2 P1 F3 -129.36(18) . .
O6 Cs2 P1 F4 -5.49(19) . .
O6 Cs2 P1 F5 47.24(16) . .
O6 Cs2 P1 F6 176.8(2) . .
O6 Cs2 F2 Cs1 -78.0(4) . .
O6 Cs2 F2 P1 114.15(15) . .
O6 Cs2 F5 P1 -129.17(17) . .
O6 Cs2 F6 P1 -3.4(2) . .
O6 Cs2 O18 C18 9.1(3) . .
O6 Cs2 O18 C48 144.0(2) . .
O6 Cs2 O53 C52 -150.4(3) . .
O6 Cs2 O53 C54 -18.2(4) . .
O6 Cs2 O56 C55 -174.7(9) . .
O6 Cs2 O56 C57 32.2(7) . .
O6 Cs2 O80 C81 -39.0(16) . .
O6 Cs2 C6 C1 -111.7(3) . .
O6 Cs2 C6 C5 116.1(4) . .
O6 Cs2 C22 C21 132.9(2) . .
O6 Cs2 C22 C23 11.9(2) . .
O6 Cs2 C22 C27 -109.3(2) . .
O6 Cs2 C23 C22 -167.4(2) . .
O6 Cs2 C23 C24 -40.9(2) . .
O6 Cs2 C24 C23 130.8(2) . .
O6 Cs2 C24 C25 -108.3(3) . .
O6 Cs2 C24 C28 10.1(2) . .
O6 Cs2 C25 O25 -51.9(3) . .
O6 Cs2 C25 C24 59.6(2) . .
O6 Cs2 C25 C26 -173.7(3) . .
O6 Cs2 C26 C25 5.7(2) . .
O6 Cs2 C26 C27 128.8(2) . .
O6 Cs2 C27 O27 -174.1(2) . .
O6 Cs2 C27 C22 73.0(2) . .
O6 Cs2 C27 C26 -52.0(2) . .
O6 Cs2 C48 O18 -51.0(3) . .
O6 Cs2 C48 C49 -169.28(19) . .
O6 Cs2 C52 O53 39.8(4) . .
O6 Cs2 C52 C51 165.7(2) . .
O6 Cs2 C54 O53 164.4(3) . .
O6 Cs2 C54 C55 40.1(6) . .
O6 Cs2 C54 C55A 11.8(7) . .
O11 C11 C12 Cs1 -116.6(3) . .
O11 C11 C12 C13 170.9(3) . .
O18 Cs2 P1 Cs1 66.11(5) . .
O18 Cs2 P1 F1 -110.14(15) . .
O18 Cs2 P1 F2 69.19(15) . .
O18 Cs2 P1 F3 2.18(18) . .
O18 Cs2 P1 F4 126.05(19) . .
O18 Cs2 P1 F5 178.79(16) . .
O18 Cs2 P1 F6 -51.7(2) . .
O18 Cs2 F2 Cs1 63.7(4) . .
O18 Cs2 F2 P1 -104.21(14) . .
O18 Cs2 F5 P1 -1.20(16) . .
O18 Cs2 F6 P1 122.2(2) . .
O18 Cs2 O6 C6 -12.9(2) . .
O18 Cs2 O6 C33 -135.4(2) . .
O18 Cs2 O50 C49 -0.6(2) . .
O18 Cs2 O50 C51 -142.9(3) . .
O18 Cs2 O53 C52 49.6(3) . .
O18 Cs2 O53 C54 -178.2(3) . .
O18 Cs2 O56 C55 55.4(9) . .
O18 Cs2 O56 C57 -97.6(7) . .
O18 Cs2 O80 C81 103.0(16) . .
O18 Cs2 C6 O6 169.4(2) . .
O18 Cs2 C6 C1 57.7(2) . .
O18 Cs2 C6 C5 -74.4(3) . .
O18 Cs2 C22 C21 -4.4(2) . .
O18 Cs2 C22 C23 -125.5(2) . .
O18 Cs2 C22 C27 113.3(2) . .
O18 Cs2 C23 C22 45.5(2) . .
O18 Cs2 C23 C24 172.0(2) . .
O18 Cs2 C24 C23 -7.5(2) . .
O18 Cs2 C24 C25 113.4(2) . .
O18 Cs2 C24 C28 -128.2(3) . .
O18 Cs2 C25 O25 179.6(3) . .
O18 Cs2 C25 C24 -69.0(2) . .
O18 Cs2 C25 C26 57.8(2) . .
O18 Cs2 C26 C25 -123.7(2) . .
O18 Cs2 C26 C27 -0.6(2) . .
O18 Cs2 C27 O27 57.3(2) . .
O18 Cs2 C27 C22 -55.6(2) . .
O18 Cs2 C27 C26 179.4(2) . .
O18 Cs2 C33 O6 63.1(3) . .
O18 Cs2 C48 C49 -118.3(4) . .
O18 Cs2 C52 O53 -132.1(3) . .
O18 Cs2 C52 C51 -6.3(3) . .
O18 Cs2 C54 O53 2.1(4) . .
O18 Cs2 C54 C55 -122.2(6) . .
O18 Cs2 C54 C55A -150.5(6) . .
O18 C18 C19 C20 -177.0(3) . .
O18 C48 C49 O50 -68.2(4) . .
O20 Cs1 P1 Cs2 -64.91(5) . .
O20 Cs1 P1 F1 111.27(15) . .
O20 Cs1 P1 F2 -68.04(15) . .
O20 Cs1 P1 F3 45.53(15) . .
O20 Cs1 P1 F4 170.63(18) . .
O20 Cs1 P1 F5 -132.57(17) . .
O20 Cs1 P1 F6 -9.89(15) . .
O20 Cs1 F2 Cs2 -58.4(4) . .
O20 Cs1 F2 P1 109.42(15) . .
O20 Cs1 F3 P1 -131.46(15) . .
O20 Cs1 F4 P1 -9.91(19) . .
O20 Cs1 O4 C4 21.2(2) . .
O20 Cs1 O4 C37 149.3(2) . .
O20 Cs1 O42 C41 -148.0(2) . .
O20 Cs1 O42 C43 -23.6(3) . .
O20 Cs1 O45 C44 -177.4(3) . .
O20 Cs1 O45 C46 21.5(3) . .
O20 Cs1 C8 C7 132.8(3) . .
O20 Cs1 C8 C9 13.3(2) . .
O20 Cs1 C8 C13 -108.8(2) . .
O20 Cs1 C9 C8 -165.6(2) . .
O20 Cs1 C9 C10 -38.3(2) . .
O20 Cs1 C10 C9 133.2(2) . .
O20 Cs1 C10 C11 -106.2(2) . .
O20 Cs1 C10 C14 13.7(2) . .
O20 Cs1 C11 O11 -53.4(3) . .
O20 Cs1 C11 C10 60.3(2) . .
O20 Cs1 C11 C12 -173.5(2) . .
O20 Cs1 C12 C11 5.7(2) . .
O20 Cs1 C12 C13 128.0(2) . .
O20 Cs1 C13 O13 -172.8(2) . .
O20 Cs1 C13 C8 72.0(2) . .
O20 Cs1 C13 C12 -51.7(2) . .
O20 Cs1 C20 C15 -109.3(3) . .
O20 Cs1 C20 C19 119.3(3) . .
O20 Cs1 C37 O4 -43.7(3) . .
O20 Cs1 C37 C38 -159.64(18) . .
O20 Cs1 C41 O42 43.8(3) . .
O20 Cs1 C41 C40 161.5(2) . .
O25 C25 C26 Cs2 -117.0(4) . .
O25 C25 C26 C27 173.3(4) . .
O39 Cs1 P1 Cs2 114.50(5) . .
O39 Cs1 P1 F1 -69.32(15) . .
O39 Cs1 P1 F2 111.37(15) . .
O39 Cs1 P1 F3 -135.06(15) . .
O39 Cs1 P1 F4 -9.96(18) . .
O39 Cs1 P1 F5 46.84(17) . .
O39 Cs1 P1 F6 169.52(15) . .
O39 Cs1 F2 Cs2 119.8(4) . .
O39 Cs1 F2 P1 -72.35(15) . .
O39 Cs1 F3 P1 48.92(15) . .
O39 Cs1 F4 P1 169.70(19) . .
O39 Cs1 O4 C4 -162.9(2) . .
O39 Cs1 O4 C37 -34.8(2) . .
O39 Cs1 O42 C41 35.0(2) . .
O39 Cs1 O42 C43 159.5(3) . .
O39 Cs1 O45 C44 4.8(3) . .
O39 Cs1 O45 C46 -156.3(3) . .
O39 Cs1 C8 C7 -49.8(3) . .
O39 Cs1 C8 C9 -169.4(2) . .
O39 Cs1 C8 C13 68.5(2) . .
O39 Cs1 C9 C8 11.4(2) . .
O39 Cs1 C9 C10 138.7(2) . .
O39 Cs1 C10 C9 -49.6(2) . .
O39 Cs1 C10 C11 71.1(2) . .
O39 Cs1 C10 C14 -169.0(2) . .
O39 Cs1 C11 O11 125.4(3) . .
O39 Cs1 C11 C10 -120.9(2) . .
O39 Cs1 C11 C12 5.3(2) . .
O39 Cs1 C12 C11 -175.2(2) . .
O39 Cs1 C12 C13 -52.9(2) . .
O39 Cs1 C13 O13 5.4(2) . .
O39 Cs1 C13 C8 -109.8(2) . .
O39 Cs1 C13 C12 126.5(2) . .
O39 Cs1 C20 O20 170.9(2) . .
O39 Cs1 C20 C15 61.6(3) . .
O39 Cs1 C20 C19 -69.8(3) . .
O39 Cs1 C35 O20 -172.38(18) . .
O39 Cs1 C37 O4 131.2(3) . .
O39 Cs1 C37 C38 15.33(18) . .
O39 Cs1 C41 O42 -131.4(3) . .
O39 Cs1 C41 C40 -13.7(2) . .
O39 C40 C41 Cs1 20.1(3) . .
O39 C40 C41 O42 66.3(4) . .
O42 Cs1 P1 Cs2 158.21(7) . .
O42 Cs1 P1 F1 -25.61(17) . .
O42 Cs1 P1 F2 155.07(16) . .
O42 Cs1 P1 F3 -91.35(16) . .
O42 Cs1 P1 F4 33.75(19) . .
O42 Cs1 P1 F5 90.55(18) . .
O42 Cs1 P1 F6 -146.77(16) . .
O42 Cs1 F2 Cs2 150.5(4) . .
O42 Cs1 F2 P1 -41.6(2) . .
O42 Cs1 F3 P1 108.24(14) . .
O42 Cs1 F4 P1 -153.46(15) . .
O42 Cs1 O4 C4 169.2(2) . .
O42 Cs1 O4 C37 -62.6(2) . .
O42 Cs1 O20 C20 -165.82(19) . .
O42 Cs1 O20 C35 73.8(2) . .
O42 Cs1 O39 C38 145.7(3) . .
O42 Cs1 O39 C40 -2.4(3) . .
O42 Cs1 O45 C44 -4.1(3) . .
O42 Cs1 O45 C46 -165.3(4) . .
O42 Cs1 C8 C7 -102.1(3) . .
O42 Cs1 C8 C9 138.3(2) . .
O42 Cs1 C8 C13 16.2(2) . .
O42 Cs1 C9 C8 -46.9(2) . .
O42 Cs1 C9 C10 80.4(2) . .
O42 Cs1 C10 C9 -109.0(2) . .
O42 Cs1 C10 C11 11.6(2) . .
O42 Cs1 C10 C14 131.6(2) . .
O42 Cs1 C11 O11 77.1(3) . .
O42 Cs1 C11 C10 -169.2(2) . .
O42 Cs1 C11 C12 -43.0(2) . .
O42 Cs1 C12 C11 134.9(2) . .
O42 Cs1 C12 C13 -102.8(2) . .
O42 Cs1 C13 O13 -48.7(2) . .
O42 Cs1 C13 C8 -163.9(2) . .
O42 Cs1 C13 C12 72.4(2) . .
O42 Cs1 C20 O20 19.8(3) . .
O42 Cs1 C20 C15 -89.4(2) . .
O42 Cs1 C20 C19 139.1(2) . .
O42 Cs1 C35 O20 -118.66(19) . .
O42 Cs1 C37 O4 118.8(2) . .
O42 Cs1 C37 C38 2.9(2) . .
O42 Cs1 C41 C40 117.7(4) . .
O42 C43 C44 O45 -67.9(5) . .
O45 Cs1 P1 Cs2 -119.51(10) . .
O45 Cs1 P1 F1 56.67(18) . .
O45 Cs1 P1 F2 -122.64(17) . .
O45 Cs1 P1 F3 -9.07(18) . .
O45 Cs1 P1 F4 116.0(2) . .
O45 Cs1 P1 F5 172.83(18) . .
O45 Cs1 P1 F6 -64.48(18) . .
O45 Cs1 F2 Cs2 -76.2(4) . .
O45 Cs1 F2 P1 91.6(2) . .
O45 Cs1 F3 P1 173.67(12) . .
O45 Cs1 F4 P1 -95.4(2) . .
O45 Cs1 O4 C4 123.5(2) . .
O45 Cs1 O4 C37 -108.3(2) . .
O45 Cs1 O20 C20 -159.3(2) . .
O45 Cs1 O20 C35 80.3(2) . .
O45 Cs1 O39 C38 136.7(3) . .
O45 Cs1 O39 C40 -11.3(3) . .
O45 Cs1 O42 C41 -155.7(3) . .
O45 Cs1 O42 C43 -31.3(2) . .
O45 Cs1 C8 C7 -155.7(3) . .
O45 Cs1 C8 C9 84.7(2) . .
O45 Cs1 C8 C13 -37.4(2) . .
O45 Cs1 C9 C8 -97.0(2) . .
O45 Cs1 C9 C10 30.4(2) . .
O45 Cs1 C10 C9 -148.5(2) . .
O45 Cs1 C10 C11 -27.9(2) . .
O45 Cs1 C10 C14 92.1(2) . .
O45 Cs1 C11 O11 33.3(2) . .
O45 Cs1 C11 C10 147.1(2) . .
O45 Cs1 C11 C12 -86.7(2) . .
O45 Cs1 C12 C11 78.9(2) . .
O45 Cs1 C12 C13 -158.8(3) . .
O45 Cs1 C13 O13 -102.9(2) . .
O45 Cs1 C13 C8 141.9(2) . .
O45 Cs1 C13 C12 18.2(2) . .
O45 Cs1 C20 O20 19.6(2) . .
O45 Cs1 C20 C15 -89.6(2) . .
O45 Cs1 C20 C19 138.9(2) . .
O45 Cs1 C35 O20 -91.6(2) . .
O45 Cs1 C37 O4 94.3(2) . .
O45 Cs1 C37 C38 -21.6(3) . .
O45 Cs1 C41 O42 20.2(2) . .
O45 Cs1 C41 C40 137.9(3) . .
O45 C46 C47 O11 -81.4(5) . .
O50 Cs2 P1 Cs1 117.74(5) . .
O50 Cs2 P1 F1 -58.51(15) . .
O50 Cs2 P1 F2 120.82(15) . .
O50 Cs2 P1 F3 53.82(18) . .
O50 Cs2 P1 F4 177.69(19) . .
O50 Cs2 P1 F5 -129.58(16) . .
O50 Cs2 P1 F6 -0.1(2) . .
O50 Cs2 F2 Cs1 105.5(4) . .
O50 Cs2 F2 P1 -62.40(15) . .
O50 Cs2 F5 P1 53.66(17) . .
O50 Cs2 F6 P1 179.9(2) . .
O50 Cs2 O18 C18 -168.4(2) . .
O50 Cs2 O18 C48 -33.4(2) . .
O50 Cs2 O53 C52 26.0(3) . .
O50 Cs2 O53 C54 158.1(4) . .
O50 Cs2 O56 C55 1.9(9) . .
O50 Cs2 O56 C57 -151.2(7) . .
O50 Cs2 O80 C81 140.6(16) . .
O50 Cs2 C6 O6 -171.5(2) . .
O50 Cs2 C6 C1 76.7(3) . .
O50 Cs2 C6 C5 -55.4(4) . .
O50 Cs2 C22 C21 -47.5(2) . .
O50 Cs2 C22 C23 -168.6(2) . .
O50 Cs2 C22 C27 70.2(2) . .
O50 Cs2 C23 C22 12.4(2) . .
O50 Cs2 C23 C24 138.9(2) . .
O50 Cs2 C24 C23 -50.7(2) . .
O50 Cs2 C24 C25 70.1(3) . .
O50 Cs2 C24 C28 -171.4(2) . .
O50 Cs2 C25 O25 125.4(3) . .
O50 Cs2 C25 C24 -123.1(2) . .
O50 Cs2 C25 C26 3.6(3) . .
O50 Cs2 C26 C25 -176.8(2) . .
O50 Cs2 C26 C27 -53.6(2) . .
O50 Cs2 C27 O27 4.3(2) . .
O50 Cs2 C27 C22 -108.6(2) . .
O50 Cs2 C27 C26 126.3(2) . .
O50 Cs2 C33 O6 -179.09(18) . .
O50 Cs2 C48 O18 133.7(3) . .
O50 Cs2 C48 C49 15.38(19) . .
O50 Cs2 C52 O53 -144.3(4) . .
O50 Cs2 C52 C51 -18.4(2) . .
O50 Cs2 C54 O53 -18.6(3) . .
O50 Cs2 C54 C55 -142.9(6) . .
O50 Cs2 C54 C55A -171.2(7) . .
O50 C51 C52 Cs2 26.5(3) . .
O50 C51 C52 O53 65.4(5) . .
O53 Cs2 P1 Cs1 163.29(9) . .
O53 Cs2 P1 F1 -12.96(17) . .
O53 Cs2 P1 F2 166.38(17) . .
O53 Cs2 P1 F3 99.4(2) . .
O53 Cs2 P1 F4 -136.8(2) . .
O53 Cs2 P1 F5 -84.03(18) . .
O53 Cs2 P1 F6 45.5(2) . .
O53 Cs2 F2 Cs1 145.4(4) . .
O53 Cs2 F2 P1 -22.5(3) . .
O53 Cs2 F5 P1 112.24(16) . .
O53 Cs2 F6 P1 -143.00(18) . .
O53 Cs2 O6 C6 -167.5(2) . .
O53 Cs2 O6 C33 70.0(3) . .
O53 Cs2 O18 C18 167.6(2) . .
O53 Cs2 O18 C48 -57.4(2) . .
O53 Cs2 O50 C49 150.3(3) . .
O53 Cs2 O50 C51 8.1(3) . .
O53 Cs2 O56 C55 -4.8(8) . .
O53 Cs2 O56 C57 -157.9(8) . .
O53 Cs2 O80 C81 -170.6(17) . .
O53 Cs2 C6 O6 17.4(3) . .
O53 Cs2 C6 C1 -94.3(3) . .
O53 Cs2 C6 C5 133.6(2) . .
O53 Cs2 C22 C21 -101.2(2) . .
O53 Cs2 C22 C23 137.8(2) . .
O53 Cs2 C22 C27 16.6(2) . .
O53 Cs2 C23 C22 -48.7(2) . .
O53 Cs2 C23 C24 77.9(2) . .
O53 Cs2 C24 C23 -112.9(2) . .
O53 Cs2 C24 C25 8.0(3) . .
O53 Cs2 C24 C28 126.4(2) . .
O53 Cs2 C25 O25 75.9(3) . .
O53 Cs2 C25 C24 -172.6(2) . .
O53 Cs2 C25 C26 -45.9(2) . .
O53 Cs2 C26 C25 132.2(3) . .
O53 Cs2 C26 C27 -104.6(2) . .
O53 Cs2 C27 O27 -50.9(2) . .
O53 Cs2 C27 C22 -163.8(2) . .
O53 Cs2 C27 C26 71.2(2) . .
O53 Cs2 C33 O6 -121.2(2) . .
O53 Cs2 C48 O18 124.9(2) . .
O53 Cs2 C48 C49 6.6(2) . .
O53 Cs2 C52 C51 125.9(5) . .
O53 Cs2 C54 C55 -124.3(8) . .
O53 Cs2 C54 C55A -152.6(8) . .
O53 C54 C55 O56 -63.1(12) . .
O53 C54 C55A O56A 47.2(15) . .
O56 Cs2 P1 Cs1 -119.11(17) . .
O56 Cs2 P1 F1 64.6(2) . .
O56 Cs2 P1 F2 -116.0(2) . .
O56 Cs2 P1 F3 177.0(2) . .
O56 Cs2 P1 F4 -59.2(3) . .
O56 Cs2 P1 F5 -6.4(2) . .
O56 Cs2 P1 F6 123.1(3) . .
O56 Cs2 F2 Cs1 -99.4(5) . .
O56 Cs2 F2 P1 92.7(2) . .
O56 Cs2 F5 P1 175.24(17) . .
O56 Cs2 F6 P1 -83.4(3) . .
O56 Cs2 O6 C6 -157.5(3) . .
O56 Cs2 O6 C33 79.9(3) . .
O56 Cs2 O18 C18 120.8(3) . .
O56 Cs2 O18 C48 -104.3(3) . .
O56 Cs2 O50 C49 143.6(3) . .
O56 Cs2 O50 C51 1.3(3) . .
O56 Cs2 O53 C52 -161.8(4) . .
O56 Cs2 O53 C54 -29.6(3) . .
O56 Cs2 O80 C81 -110.8(17) . .
O56 Cs2 C6 O6 21.0(2) . .
O56 Cs2 C6 C1 -90.7(2) . .
O56 Cs2 C6 C5 137.2(3) . .
O56 Cs2 C22 C21 -157.1(3) . .
O56 Cs2 C22 C23 81.9(2) . .
O56 Cs2 C22 C27 -39.4(2) . .
O56 Cs2 C23 C22 -101.0(2) . .
O56 Cs2 C23 C24 25.6(3) . .
O56 Cs2 C24 C23 -153.6(3) . .
O56 Cs2 C24 C25 -32.7(3) . .
O56 Cs2 C24 C28 85.7(3) . .
O56 Cs2 C25 O25 30.0(3) . .
O56 Cs2 C25 C24 141.5(3) . .
O56 Cs2 C25 C26 -91.8(3) . .
O56 Cs2 C26 C25 74.8(3) . .
O56 Cs2 C26 C27 -162.1(3) . .
O56 Cs2 C27 O27 -106.4(3) . .
O56 Cs2 C27 C22 140.7(2) . .
O56 Cs2 C27 C26 15.7(2) . .
O56 Cs2 C33 O6 -91.5(3) . .
O56 Cs2 C48 O18 104.6(3) . .
O56 Cs2 C48 C49 -13.7(3) . .
O56 Cs2 C52 O53 15.5(3) . .
O56 Cs2 C52 C51 141.3(3) . .
O56 Cs2 C54 O53 140.3(5) . .
O56 Cs2 C54 C55 16.1(6) . .
O56 Cs2 C54 C55A -12.3(7) . .
O56 C57 C58 O25 -84.8(9) . .
O56 C57 C58 C57A 81.7(15) . .
O56A C57A C58 O25 -75.4(13) . .
O56A C57A C58 C57 -93.3(13) . .
C1 C2 C3 C4 1.4(5) . .
C1 C2 C3 C7 -175.1(3) . .
C2 C1 C6 Cs2 -126.5(3) . .
C2 C1 C6 O6 178.6(3) . .
C2 C1 C6 C5 -1.8(5) . .
C2 C1 C28 C24 104.7(4) . .
C2 C1 C28 C32 -21.4(5) . .
C2 C3 C4 O4 177.4(3) . .
C2 C3 C4 C5 -2.7(5) . .
C2 C3 C7 C8 -105.4(4) . .
C2 C3 C7 C29 19.2(5) . .
C3 C4 C5 C6 1.8(5) . .
C3 C7 C8 Cs1 -48.0(4) . .
C3 C7 C8 C9 45.5(4) . .
C3 C7 C8 C13 -139.0(3) . .
C4 O4 C37 Cs1 125.7(3) . .
C4 O4 C37 C38 -164.1(3) . .
C4 C3 C7 C8 78.2(4) . .
C4 C3 C7 C29 -157.2(3) . .
C4 C5 C6 Cs2 123.3(3) . .
C4 C5 C6 O6 -179.9(3) . .
C4 C5 C6 C1 0.5(5) . .
C6 O6 C33 Cs2 -116.9(3) . .
C6 C1 C2 C3 0.8(5) . .
C6 C1 C28 C24 -77.8(4) . .
C6 C1 C28 C32 156.2(3) . .
C7 C3 C4 O4 -6.0(5) . .
C7 C3 C4 C5 174.0(3) . .
C7 C8 C9 Cs1 -115.9(3) . .
C7 C8 C9 C10 173.4(3) . .
C7 C8 C13 Cs1 114.8(3) . .
C7 C8 C13 O13 6.3(5) . .
C7 C8 C13 C12 -173.6(3) . .
C8 C9 C10 Cs1 70.7(3) . .
C8 C9 C10 C11 -0.6(5) . .
C8 C9 C10 C14 -174.4(3) . .
C9 C8 C13 Cs1 -69.5(3) . .
C9 C8 C13 O13 -178.1(3) . .
C9 C8 C13 C12 2.0(5) . .
C9 C10 C11 Cs1 70.9(3) . .
C9 C10 C11 O11 -171.5(3) . .
C9 C10 C11 C12 3.8(5) . .
C9 C10 C14 C15 -50.3(4) . .
C9 C10 C14 C30 77.3(4) . .
C10 C11 C12 Cs1 68.4(3) . .
C10 C11 C12 C13 -4.1(6) . .
C10 C14 C15 C16 109.0(4) . .
C10 C14 C15 C20 -73.8(4) . .
C11 O11 C47 C46 76.5(5) . .
C11 C10 C14 C15 136.2(3) . .
C11 C10 C14 C30 -96.2(4) . .
C11 C12 C13 Cs1 73.8(3) . .
C11 C12 C13 O13 -178.9(4) . .
C11 C12 C13 C8 1.0(6) . .
C12 Cs1 P1 Cs2 4.19(14) . .
C12 Cs1 P1 F1 -179.63(19) . .
C12 Cs1 P1 F2 1.1(2) . .
C12 Cs1 P1 F3 114.64(19) . .
C12 Cs1 P1 F4 -120.3(2) . .
C12 Cs1 P1 F5 -63.5(2) . .
C12 Cs1 P1 F6 59.2(2) . .
C12 Cs1 F2 Cs2 12.8(5) . .
C12 Cs1 F2 P1 -179.35(12) . .
C12 Cs1 F3 P1 -108.67(19) . .
C12 Cs1 F4 P1 103.2(2) . .
C12 Cs1 O4 C4 96.3(2) . .
C12 Cs1 O4 C37 -135.6(2) . .
C12 Cs1 O20 C20 -100.9(2) . .
C12 Cs1 O20 C35 138.7(2) . .
C12 Cs1 O39 C38 79.1(3) . .
C12 Cs1 O39 C40 -68.9(3) . .
C12 Cs1 O42 C41 143.3(3) . .
C12 Cs1 O42 C43 -92.3(3) . .
C12 Cs1 O45 C44 90.2(3) . .
C12 Cs1 O45 C46 -70.9(3) . .
C12 Cs1 C8 C7 -148.2(3) . .
C12 Cs1 C8 C9 92.2(2) . .
C12 Cs1 C8 C13 -29.9(2) . .
C12 Cs1 C9 C8 -63.6(2) . .
C12 Cs1 C9 C10 63.8(2) . .
C12 Cs1 C10 C9 -91.9(2) . .
C12 Cs1 C10 C11 28.7(2) . .
C12 Cs1 C10 C14 148.6(3) . .
C12 Cs1 C11 O11 120.1(4) . .
C12 Cs1 C11 C10 -126.2(3) . .
C12 Cs1 C13 O13 -121.1(4) . .
C12 Cs1 C13 C8 123.7(3) . .
C12 Cs1 C20 O20 77.1(2) . .
C12 Cs1 C20 C15 -32.1(2) . .
C12 Cs1 C20 C19 -163.6(2) . .
C12 Cs1 C35 O20 -41.6(2) . .
C12 Cs1 C37 O4 44.7(2) . .
C12 Cs1 C37 C38 -71.2(2) . .
C12 Cs1 C41 O42 -35.1(2) . .
C12 Cs1 C41 C40 82.5(2) . .
C13 Cs1 P1 Cs2 30.92(9) . .
C13 Cs1 P1 F1 -152.90(16) . .
C13 Cs1 P1 F2 27.78(17) . .
C13 Cs1 P1 F3 141.36(17) . .
C13 Cs1 P1 F4 -93.5(2) . .
C13 Cs1 P1 F5 -36.75(19) . .
C13 Cs1 P1 F6 85.94(17) . .
C13 Cs1 F2 Cs2 33.2(4) . .
C13 Cs1 F2 P1 -159.03(13) . .
C13 Cs1 F3 P1 -62.3(2) . .
C13 Cs1 F4 P1 107.95(18) . .
C13 Cs1 O4 C4 95.9(2) . .
C13 Cs1 O4 C37 -136.0(2) . .
C13 Cs1 O20 C20 -83.8(2) . .
C13 Cs1 O20 C35 155.8(2) . .
C13 Cs1 O39 C38 61.6(3) . .
C13 Cs1 O39 C40 -86.4(3) . .
C13 Cs1 O42 C41 121.7(3) . .
C13 Cs1 O42 C43 -113.9(3) . .
C13 Cs1 O45 C44 82.3(3) . .
C13 Cs1 O45 C46 -78.8(3) . .
C13 Cs1 C8 C7 -118.3(4) . .
C13 Cs1 C8 C9 122.1(3) . .
C13 Cs1 C9 C8 -31.2(2) . .
C13 Cs1 C9 C10 96.1(2) . .
C13 Cs1 C10 C9 -60.0(2) . .
C13 Cs1 C10 C11 60.6(2) . .
C13 Cs1 C10 C14 -179.5(3) . .
C13 Cs1 C11 O11 150.8(3) . .
C13 Cs1 C11 C10 -95.4(2) . .
C13 Cs1 C11 C12 30.8(2) . .
C13 Cs1 C12 C11 -122.3(3) . .
C13 Cs1 C20 O20 97.8(2) . .
C13 Cs1 C20 C15 -11.5(2) . .
C13 Cs1 C20 C19 -142.9(2) . .
C13 Cs1 C35 O20 -27.1(2) . .
C13 Cs1 C37 O4 38.8(2) . .
C13 Cs1 C37 C38 -77.1(2) . .
C13 Cs1 C41 O42 -57.0(2) . .
C13 Cs1 C41 C40 60.7(2) . .
C13 C8 C9 Cs1 68.5(3) . .
C13 C8 C9 C10 -2.2(5) . .
C14 C10 C11 Cs1 -115.4(3) . .
C14 C10 C11 O11 2.3(5) . .
C14 C10 C11 C12 177.6(3) . .
C14 C15 C16 C17 179.2(3) . .
C14 C15 C20 Cs1 57.6(3) . .
C14 C15 C20 O20 0.9(5) . .
C14 C15 C20 C19 179.2(3) . .
C15 C16 C17 C18 2.2(5) . .
C15 C16 C17 C21 -174.3(3) . .
C16 C15 C20 Cs1 -125.0(3) . .
C16 C15 C20 O20 178.3(3) . .
C16 C15 C20 C19 -3.4(5) . .
C16 C17 C18 O18 175.5(3) . .
C16 C17 C18 C19 -5.2(5) . .
C16 C17 C21 C22 -99.5(4) . .
C16 C17 C21 C31 28.3(5) . .
C17 C18 C19 C20 3.8(5) . .
C17 C21 C22 Cs2 -54.5(3) . .
C17 C21 C22 C23 36.2(4) . .
C17 C21 C22 C27 -145.7(3) . .
C18 O18 C48 Cs2 133.5(4) . .
C18 O18 C48 C49 -160.2(3) . .
C18 C17 C21 C22 83.9(4) . .
C18 C17 C21 C31 -148.2(3) . .
C18 C19 C20 Cs1 123.6(3) . .
C18 C19 C20 O20 178.9(3) . .
C18 C19 C20 C15 0.7(5) . .
C20 O20 C35 Cs1 -112.8(3) . .
C20 C15 C16 C17 1.9(5) . .
C21 C17 C18 O18 -7.6(5) . .
C21 C17 C18 C19 171.7(3) . .
C21 C22 C23 Cs2 -110.9(3) . .
C21 C22 C23 C24 177.1(3) . .
C21 C22 C27 Cs2 111.9(3) . .
C21 C22 C27 O27 2.5(5) . .
C21 C22 C27 C26 -177.5(3) . .
C22 Cs2 P1 Cs1 25.59(7) . .
C22 Cs2 P1 F1 -150.66(15) . .
C22 Cs2 P1 F2 28.68(16) . .
C22 Cs2 P1 F3 -38.33(19) . .
C22 Cs2 P1 F4 85.54(19) . .
C22 Cs2 P1 F5 138.27(17) . .
C22 Cs2 P1 F6 -92.2(2) . .
C22 Cs2 F2 Cs1 13.4(4) . .
C22 Cs2 F2 P1 -154.44(14) . .
C22 Cs2 F5 P1 -53.5(2) . .
C22 Cs2 F6 P1 98.46(19) . .
C22 Cs2 O6 C6 -58.8(2) . .
C22 Cs2 O6 C33 178.7(2) . .
C22 Cs2 O18 C18 69.8(2) . .
C22 Cs2 O18 C48 -155.3(3) . .
C22 Cs2 O50 C49 43.7(3) . .
C22 Cs2 O50 C51 -98.6(3) . .
C22 Cs2 O53 C52 106.7(3) . .
C22 Cs2 O53 C54 -121.1(3) . .
C22 Cs2 O56 C55 95.8(8) . .
C22 Cs2 O56 C57 -57.3(7) . .
C22 Cs2 O80 C81 -106.5(13) . .
C22 Cs2 C6 O6 120.5(2) . .
C22 Cs2 C6 C1 8.8(2) . .
C22 Cs2 C6 C5 -123.4(2) . .
C22 Cs2 C23 C24 126.6(3) . .
C22 Cs2 C24 C23 -28.5(2) . .
C22 Cs2 C24 C25 92.4(3) . .
C22 Cs2 C24 C28 -149.2(3) . .
C22 Cs2 C25 O25 -175.4(4) . .
C22 Cs2 C25 C24 -63.9(2) . .
C22 Cs2 C25 C26 62.8(2) . .
C22 Cs2 C26 C25 -93.6(3) . .
C22 Cs2 C26 C27 29.5(2) . .
C22 Cs2 C27 O27 112.9(3) . .
C22 Cs2 C27 C26 -125.0(3) . .
C22 Cs2 C33 O6 -1.4(3) . .
C22 Cs2 C48 O18 21.0(2) . .
C22 Cs2 C48 C49 -97.3(2) . .
C22 Cs2 C52 O53 -78.9(3) . .
C22 Cs2 C52 C51 46.9(3) . .
C22 Cs2 C54 O53 64.4(3) . .
C22 Cs2 C54 C55 -59.9(6) . .
C22 Cs2 C54 C55A -88.2(7) . .
C22 C23 C24 Cs2 71.5(3) . .
C22 C23 C24 C25 -0.8(5) . .
C22 C23 C24 C28 -176.2(3) . .
C23 Cs2 P1 Cs1 2.68(7) . .
C23 Cs2 P1 F1 -173.58(15) . .
C23 Cs2 P1 F2 5.76(16) . .
C23 Cs2 P1 F3 -61.25(19) . .
C23 Cs2 P1 F4 62.62(19) . .
C23 Cs2 P1 F5 115.36(17) . .
C23 Cs2 P1 F6 -115.1(2) . .
C23 Cs2 F2 Cs1 -6.7(4) . .
C23 Cs2 F2 P1 -174.53(15) . .
C23 Cs2 F5 P1 -73.90(17) . .
C23 Cs2 F6 P1 73.5(2) . .
C23 Cs2 O6 C6 -54.0(2) . .
C23 Cs2 O6 C33 -176.6(2) . .
C23 Cs2 O18 C18 50.5(2) . .
C23 Cs2 O18 C48 -174.6(2) . .
C23 Cs2 O50 C49 39.0(3) . .
C23 Cs2 O50 C51 -103.3(3) . .
C23 Cs2 O53 C52 123.9(3) . .
C23 Cs2 O53 C54 -104.0(3) . .
C23 Cs2 O56 C55 118.1(8) . .
C23 Cs2 O56 C57 -35.0(7) . .
C23 Cs2 O80 C81 -57.1(17) . .
C23 Cs2 C6 O6 118.2(2) . .
C23 Cs2 C6 C1 6.5(2) . .
C23 Cs2 C6 C5 -125.6(3) . .
C23 Cs2 C22 C21 121.1(3) . .
C23 Cs2 C22 C27 -121.2(3) . .
C23 Cs2 C24 C25 120.9(4) . .
C23 Cs2 C24 C28 -120.7(4) . .
C23 Cs2 C25 O25 -143.3(4) . .
C23 Cs2 C25 C24 -31.8(2) . .
C23 Cs2 C25 C26 94.9(3) . .
C23 Cs2 C26 C25 -61.2(2) . .
C23 Cs2 C26 C27 62.0(2) . .
C23 Cs2 C27 O27 144.2(3) . .
C23 Cs2 C27 C22 31.29(19) . .
C23 Cs2 C27 C26 -93.8(3) . .
C23 Cs2 C33 O6 3.3(2) . .
C23 Cs2 C48 O18 5.1(2) . .
C23 Cs2 C48 C49 -113.2(2) . .
C23 Cs2 C52 O53 -68.1(3) . .
C23 Cs2 C52 C51 57.7(3) . .
C23 Cs2 C54 O53 87.4(3) . .
C23 Cs2 C54 C55 -36.9(7) . .
C23 Cs2 C54 C55A -65.2(7) . .
C23 C22 C27 Cs2 -69.9(3) . .
C23 C22 C27 O27 -179.3(3) . .
C23 C22 C27 C26 0.7(5) . .
C23 C24 C25 Cs2 69.8(3) . .
C23 C24 C25 O25 -173.9(3) . .
C23 C24 C25 C26 3.0(6) . .
C23 C24 C28 C1 -43.0(5) . .
C23 C24 C28 C32 85.5(4) . .
C24 Cs2 P1 Cs1 -19.61(8) . .
C24 Cs2 P1 F1 164.13(16) . .
C24 Cs2 P1 F2 -16.53(16) . .
C24 Cs2 P1 F3 -83.54(19) . .
C24 Cs2 P1 F4 40.33(19) . .
C24 Cs2 P1 F5 93.07(17) . .
C24 Cs2 P1 F6 -137.4(2) . .
C24 Cs2 F2 Cs1 -26.7(4) . .
C24 Cs2 F2 P1 165.45(14) . .
C24 Cs2 F5 P1 -99.26(16) . .
C24 Cs2 F6 P1 54.5(2) . .
C24 Cs2 O6 C6 -71.9(2) . .
C24 Cs2 O6 C33 165.6(3) . .
C24 Cs2 O18 C18 53.5(2) . .
C24 Cs2 O18 C48 -171.5(2) . .
C24 Cs2 O50 C49 57.8(3) . .
C24 Cs2 O50 C51 -84.5(3) . .
C24 Cs2 O53 C52 147.8(3) . .
C24 Cs2 O53 C54 -80.0(3) . .
C24 Cs2 O56 C55 127.9(8) . .
C24 Cs2 O56 C57 -25.1(7) . .
C24 Cs2 O80 C81 -67.7(16) . .
C24 Cs2 C6 O6 93.2(2) . .
C24 Cs2 C6 C1 -18.6(2) . .
C24 Cs2 C6 C5 -150.7(3) . .
C24 Cs2 C22 C21 149.7(3) . .
C24 Cs2 C22 C23 28.64(19) . .
C24 Cs2 C22 C27 -92.6(2) . .
C24 Cs2 C23 C22 -126.6(3) . .
C24 Cs2 C25 O25 -111.5(4) . .
C24 Cs2 C25 C26 126.7(4) . .
C24 Cs2 C26 C25 -28.5(2) . .
C24 Cs2 C26 C27 94.7(3) . .
C24 Cs2 C27 O27 176.3(3) . .
C24 Cs2 C27 C22 63.4(2) . .
C24 Cs2 C27 C26 -61.6(2) . .
C24 Cs2 C33 O6 -12.1(2) . .
C24 Cs2 C48 O18 9.2(3) . .
C24 Cs2 C48 C49 -109.1(2) . .
C24 Cs2 C52 O53 -39.1(4) . .
C24 Cs2 C52 C51 86.8(3) . .
C24 Cs2 C54 O53 107.0(3) . .
C24 Cs2 C54 C55 -17.3(6) . .
C24 Cs2 C54 C55A -45.6(7) . .
C24 C25 C26 Cs2 66.2(4) . .
C24 C25 C26 C27 -3.4(6) . .
C25 O25 C58 C57 84.1(6) . .
C25 O25 C58 C57A 74.7(10) . .
C25 C24 C28 C1 141.7(4) . .
C25 C24 C28 C32 -89.8(4) . .
C25 C26 C27 Cs2 71.0(4) . .
C25 C26 C27 O27 -178.5(4) . .
C25 C26 C27 C22 1.5(6) . .
C27 Cs2 P1 Cs1 34.78(10) . .
C27 Cs2 P1 F1 -141.47(16) . .
C27 Cs2 P1 F2 37.86(17) . .
C27 Cs2 P1 F3 -29.1(2) . .
C27 Cs2 P1 F4 94.7(2) . .
C27 Cs2 P1 F5 147.46(18) . .
C27 Cs2 P1 F6 -83.0(2) . .
C27 Cs2 F2 Cs1 15.6(4) . .
C27 Cs2 F2 P1 -152.24(13) . .
C27 Cs2 F5 P1 -57.2(3) . .
C27 Cs2 F6 P1 117.71(18) . .
C27 Cs2 O6 C6 -80.3(2) . .
C27 Cs2 O6 C33 157.2(2) . .
C27 Cs2 O18 C18 92.4(2) . .
C27 Cs2 O18 C48 -132.7(2) . .
C27 Cs2 O50 C49 65.0(3) . .
C27 Cs2 O50 C51 -77.3(3) . .
C27 Cs2 O53 C52 113.0(3) . .
C27 Cs2 O53 C54 -114.8(3) . .
C27 Cs2 O56 C55 81.6(8) . .
C27 Cs2 O56 C57 -71.5(7) . .
C27 Cs2 O80 C81 -133.7(13) . .
C27 Cs2 C6 O6 102.4(2) . .
C27 Cs2 C6 C1 -9.3(2) . .
C27 Cs2 C6 C5 -141.5(2) . .
C27 Cs2 C22 C21 -117.7(3) . .
C27 Cs2 C22 C23 121.2(3) . .
C27 Cs2 C23 C22 -31.44(19) . .
C27 Cs2 C23 C24 95.1(2) . .
C27 Cs2 C24 C23 -60.8(2) . .
C27 Cs2 C24 C25 60.1(2) . .
C27 Cs2 C24 C28 178.5(3) . .
C27 Cs2 C25 O25 152.2(4) . .
C27 Cs2 C25 C24 -96.3(3) . .
C27 Cs2 C25 C26 30.5(2) . .
C27 Cs2 C26 C25 -123.2(4) . .
C27 Cs2 C33 O6 -26.1(3) . .
C27 Cs2 C48 O18 43.0(2) . .
C27 Cs2 C48 C49 -75.3(2) . .
C27 Cs2 C52 O53 -65.8(3) . .
C27 Cs2 C52 C51 60.1(3) . .
C27 Cs2 C54 O53 64.1(3) . .
C27 Cs2 C54 C55 -60.2(6) . .
C27 Cs2 C54 C55A -88.5(7) . .
C27 C22 C23 Cs2 71.0(3) . .
C27 C22 C23 C24 -1.0(5) . .
C28 C1 C2 C3 178.4(3) . .
C28 C1 C6 Cs2 55.8(3) . .
C28 C1 C6 O6 0.9(5) . .
C28 C1 C6 C5 -179.5(3) . .
C28 C24 C25 Cs2 -114.6(3) . .
C28 C24 C25 O25 1.7(5) . .
C28 C24 C25 C26 178.7(4) . .
C29 C7 C8 Cs1 -174.7(2) . .
C29 C7 C8 C9 -81.2(4) . .
C29 C7 C8 C13 94.3(4) . .
C30 C14 C15 C16 -15.5(5) . .
C30 C14 C15 C20 161.7(3) . .
C31 C21 C22 Cs2 175.8(2) . .
C31 C21 C22 C23 -93.5(4) . .
C31 C21 C22 C27 84.6(4) . .
C33 O6 C6 Cs2 113.3(3) . .
C33 O6 C6 C1 -157.6(3) . .
C33 O6 C6 C5 22.8(5) . .
C34 O13 C13 Cs1 78.0(4) . .
C34 O13 C13 C8 168.2(4) . .
C34 O13 C13 C12 -11.8(6) . .
C35 Cs1 P1 Cs2 -86.45(6) . .
C35 Cs1 P1 F1 89.73(16) . .
C35 Cs1 P1 F2 -89.58(16) . .
C35 Cs1 P1 F3 23.99(16) . .
C35 Cs1 P1 F4 149.10(19) . .
C35 Cs1 P1 F5 -154.11(17) . .
C35 Cs1 P1 F6 -31.43(16) . .
C35 Cs1 F2 Cs2 -81.6(4) . .
C35 Cs1 F2 P1 86.24(15) . .
C35 Cs1 F3 P1 -152.26(18) . .
C35 Cs1 F4 P1 -30.70(18) . .
C35 Cs1 O4 C4 -0.9(3) . .
C35 Cs1 O4 C37 127.2(2) . .
C35 Cs1 O20 C20 120.4(3) . .
C35 Cs1 O39 C38 -149.4(3) . .
C35 Cs1 O39 C40 62.6(4) . .
C35 Cs1 O42 C41 -123.6(2) . .
C35 Cs1 O42 C43 0.9(3) . .
C35 Cs1 O45 C44 -153.3(3) . .
C35 Cs1 O45 C46 45.6(3) . .
C35 Cs1 C8 C7 134.3(3) . .
C35 Cs1 C8 C9 14.7(2) . .
C35 Cs1 C8 C13 -107.4(2) . .
C35 Cs1 C9 C8 -166.3(2) . .
C35 Cs1 C9 C10 -39.0(2) . .
C35 Cs1 C10 C9 139.1(2) . .
C35 Cs1 C10 C11 -100.2(2) . .
C35 Cs1 C10 C14 19.7(2) . .
C35 Cs1 C11 O11 -39.0(3) . .
C35 Cs1 C11 C10 74.7(2) . .
C35 Cs1 C11 C12 -159.1(2) . .
C35 Cs1 C12 C11 20.8(2) . .
C35 Cs1 C12 C13 143.1(2) . .
C35 Cs1 C13 O13 -162.5(2) . .
C35 Cs1 C13 C8 82.3(2) . .
C35 Cs1 C13 C12 -41.4(2) . .
C35 Cs1 C20 O20 -33.94(19) . .
C35 Cs1 C20 C15 -143.2(3) . .
C35 Cs1 C20 C19 85.3(2) . .
C35 Cs1 C37 O4 -85.0(3) . .
C35 Cs1 C37 C38 159.1(2) . .
C35 Cs1 C41 O42 67.3(3) . .
C35 Cs1 C41 C40 -175.1(2) . .
C35 O20 C20 Cs1 106.1(3) . .
C35 O20 C20 C15 -160.3(3) . .
C35 O20 C20 C19 21.4(5) . .
C36 O27 C27 Cs2 87.3(4) . .
C36 O27 C27 C22 174.5(4) . .
C36 O27 C27 C26 -5.5(6) . .
C37 O4 C4 C3 151.2(3) . .
C37 O4 C4 C5 -28.8(5) . .
C38 O39 C40 C41 179.9(3) . .
C40 O39 C38 C37 -176.5(3) . .
C41 O42 C43 C44 -172.0(4) . .
C43 O42 C41 Cs1 -125.5(4) . .
C43 O42 C41 C40 165.9(4) . .
C44 O45 C46 C47 -80.5(5) . .
C46 O45 C44 C43 -159.4(4) . .
C47 O11 C11 Cs1 -59.9(4) . .
C47 O11 C11 C10 -152.0(3) . .
C47 O11 C11 C12 32.8(6) . .
C48 O18 C18 C17 146.9(3) . .
C48 O18 C18 C19 -32.4(5) . .
C49 O50 C51 C52 175.0(3) . .
C51 O50 C49 C48 178.5(3) . .
C52 O53 C54 Cs2 132.9(5) . .
C52 O53 C54 C55 -169.3(7) . .
C52 O53 C54 C55A 165.3(9) . .
C54 O53 C52 Cs2 -134.1(5) . .
C54 O53 C52 C51 167.0(5) . .
C55 O56 C57 C58 -73.7(12) . .
C55 C54 C55A O56A -14.4(11) . .
C55A O56A C57A C58 165.5(11) . .
C55A C54 C55 O56 65.7(19) . .
C57 O56 C55 C54 -166.0(8) . .
C57A O56A C55A C54 174.1(10) . .
C58 O25 C25 Cs2 -68.1(5) . .
C58 O25 C25 C24 -156.5(4) . .
C58 O25 C25 C26 26.6(7) . .
